data_7006133
loop_
_publ_author_name
'Govindaswamy, Padavattan'
'Linder, David'
'Lacour, J\'er\^ome'
'S\"uss-Fink, Georg'
'Therrien, Bruno'

_publ_section_title
;
 Chiral or not chiral? A case study of the hexanuclear metalloprisms
 [Cp(6)M(6)(micro(3)-tpt-kappaN)(2)(micro-C2O4-kappaO)(3)]6+ (M = Rh,
 Ir, tpt = 2,4,6-tri(pyridin-4-yl)-1,3,5-triazine).
;
_journal_issue 39
_journal_name_full 'Dalton transactions (Cambridge, England : 2003)'
_journal_page_first 4457
_journal_page_last 4463
_journal_paper_doi 10.1039/b709247d
_journal_year 2007
_chemical_formula_moiety 'C102H114N12O12Rh6, (CF3O3S)6, (C6H6)6'
_chemical_formula_sum 'C144 H150 F18 N12 O30 Rh6 S6'
_chemical_formula_weight 3680.58
_chemical_name_systematic
;
?
;
_space_group_IT_number 15
_symmetry_cell_setting monoclinic
_symmetry_Int_Tables_number 15
_symmetry_space_group_name_Hall '-C 2yc'
_symmetry_space_group_name_H-M 'C 1 2/c 1'
_atom_sites_solution_hydrogens geom
_atom_sites_solution_primary direct
_atom_sites_solution_secondary difmap
_audit_creation_method SHELXL-97
_cell_angle_alpha 90.00
_cell_angle_beta 110.095(6)
_cell_angle_gamma 90.00
_cell_formula_units_Z 4
_cell_length_a 25.082(2)
_cell_length_b 20.0295(16)
_cell_length_c 33.218(2)
_cell_measurement_reflns_used 8611
_cell_measurement_temperature 173(2)
_cell_measurement_theta_max 23.11
_cell_measurement_theta_min 1.33
_cell_volume 15672(2)
_computing_cell_refinement X-Area
_computing_data_collection X-Area
_computing_data_reduction X-RED
_computing_molecular_graphics 'PLATON03 (Spek, 2003)'
_computing_publication_material SHELXL-97
_computing_structure_refinement 'SHELXL-97 (Sheldrick, 1997)'
_computing_structure_solution 'SHELXS-97 (Sheldrick, 1990)'
_diffrn_ambient_temperature 173(2)
_diffrn_detector_area_resol_mean 0.81\%A
_diffrn_measured_fraction_theta_full 0.983
_diffrn_measured_fraction_theta_max 0.983
_diffrn_measurement_device_type 'STOE IPDS-2'
_diffrn_measurement_method 'omega scans'
_diffrn_radiation_monochromator graphite
_diffrn_radiation_source 'fine-focus sealed tube'
_diffrn_radiation_type MoK\a
_diffrn_radiation_wavelength 0.71073
_diffrn_reflns_av_R_equivalents 0.1676
_diffrn_reflns_av_sigmaI/netI 0.2901
_diffrn_reflns_limit_h_max 29
_diffrn_reflns_limit_h_min -29
_diffrn_reflns_limit_k_max 23
_diffrn_reflns_limit_k_min -23
_diffrn_reflns_limit_l_max 34
_diffrn_reflns_limit_l_min -39
_diffrn_reflns_number 38450
_diffrn_reflns_theta_full 25.19
_diffrn_reflns_theta_max 25.19
_diffrn_reflns_theta_min 1.33
_diffrn_standards_decay_% 0
_diffrn_standards_interval_count 0
_diffrn_standards_interval_time 0
_diffrn_standards_number 0
_exptl_absorpt_coefficient_mu 0.792
_exptl_absorpt_correction_type none
_exptl_crystal_colour yellow
_exptl_crystal_density_diffrn 1.560
_exptl_crystal_density_method 'not measured'
_exptl_crystal_description block
_exptl_crystal_F_000 7464
_exptl_crystal_size_max 0.15
_exptl_crystal_size_mid 0.14
_exptl_crystal_size_min 0.12
_refine_diff_density_max 1.856
_refine_diff_density_min -1.206
_refine_diff_density_rms 0.185
_refine_ls_extinction_method none
_refine_ls_goodness_of_fit_ref 0.854
_refine_ls_hydrogen_treatment constr
_refine_ls_matrix_type full
_refine_ls_number_parameters 704
_refine_ls_number_reflns 13863
_refine_ls_number_restraints 0
_refine_ls_restrained_S_all 0.854
_refine_ls_R_factor_all 0.2556
_refine_ls_R_factor_gt 0.1092
_refine_ls_shift/su_max 0.003
_refine_ls_shift/su_mean 0.000
_refine_ls_structure_factor_coef Fsqd
_refine_ls_weighting_details 'calc w=1/[\s^2^(Fo^2^)+(0.1513P)^2^] where P=(Fo^2^+2Fc^2^)/3'
_refine_ls_weighting_scheme calc
_refine_ls_wR_factor_gt 0.2626
_refine_ls_wR_factor_ref 0.3246
_reflns_number_gt 4220
_reflns_number_total 13863
_reflns_threshold_expression >2sigma(I)
_cod_data_source_file b709247d.txt
_cod_data_source_block d:compound3
_cod_depositor_comments
;
The following automatic conversions were performed:
'_symmetry_cell_setting' value 'Monoclinic' changed to 'monoclinic'
according to '/home/saulius/struct/CIF-dictionaries/cif_core.dic'
dictionary named 'cif_core.dic' version 2.4.1 from 2010-06-29.

Automatic conversion script
Id: cif_fix_enum 1527 2010-12-29 10:47:43Z saulius 
;
_cod_original_sg_symbol_H-M 'C 2/c'
_cod_database_code 7006133

loop_
_symmetry_equiv_pos_as_xyz
'x, y, z'
'-x, y, -z+1/2'
'x+1/2, y+1/2, z'
'-x+1/2, y+1/2, -z+1/2'
'-x, -y, -z'
'x, -y, z-1/2'
'-x+1/2, -y+1/2, -z'
'x+1/2, -y+1/2, z-1/2'

loop_
_atom_site_label
_atom_site_type_symbol
_atom_site_fract_x
_atom_site_fract_y
_atom_site_fract_z
_atom_site_U_iso_or_equiv
_atom_site_adp_type
_atom_site_occupancy
_atom_site_symmetry_multiplicity
_atom_site_calc_flag
_atom_site_refinement_flags
_atom_site_disorder_assembly
_atom_site_disorder_group
C1 C 0.6169(9) 0.1774(8) 0.4781(5) 0.050(4) Uani 1 1 d . . .
C2 C 0.5869(9) 0.1104(8) 0.4558(6) 0.053(5) Uani 1 1 d . . .
C3 C 0.5110(10) 0.7305(8) 0.2747(6) 0.062(5) Uani 1 1 d . . .
C4 C 0.4733(8) 0.1882(8) 0.3883(6) 0.062(5) Uani 1 1 d . . .
H4 H 0.4661 0.1431 0.3905 0.074 Uiso 1 1 calc R . .
C5 C 0.4635(8) 0.2143(8) 0.3481(6) 0.063(5) Uani 1 1 d . . .
H5 H 0.4527 0.1868 0.3241 0.075 Uiso 1 1 calc R . .
C6 C 0.4700(7) 0.2824(8) 0.3442(5) 0.048(4) Uani 1 1 d . . .
C7 C 0.4883(8) 0.3193(8) 0.3817(6) 0.057(5) Uani 1 1 d . . .
H7 H 0.4922 0.3653 0.3802 0.068 Uiso 1 1 calc R . .
C8 C 0.5006(9) 0.2896(8) 0.4206(6) 0.064(5) Uani 1 1 d . . .
H8 H 0.5149 0.3152 0.4454 0.076 Uiso 1 1 calc R . .
C9 C 0.4554(7) 0.3129(7) 0.3012(5) 0.044(4) Uani 1 1 d . . .
C10 C 0.4260(7) 0.3045(7) 0.2285(5) 0.043(4) Uani 1 1 d . . .
C11 C 0.4368(6) 0.4074(6) 0.2602(5) 0.036(4) Uani 1 1 d . . .
C12 C 0.4295(6) 0.4809(8) 0.2566(5) 0.045(4) Uani 1 1 d . . .
C13 C 0.4327(8) 0.5188(8) 0.2926(6) 0.062(5) Uani 1 1 d . . .
H13 H 0.4412 0.4987 0.3193 0.075 Uiso 1 1 calc R . .
C14 C 0.4229(8) 0.5863(9) 0.2878(6) 0.059(5) Uani 1 1 d . . .
H14 H 0.4249 0.6115 0.3117 0.071 Uiso 1 1 calc R . .
C15 C 0.4159(8) 0.5118(8) 0.2178(7) 0.065(5) Uani 1 1 d . . .
H15 H 0.4111 0.4869 0.1932 0.078 Uiso 1 1 calc R . .
C16 C 0.4093(8) 0.5802(8) 0.2154(6) 0.060(5) Uani 1 1 d . . .
H16 H 0.4037 0.6017 0.1894 0.072 Uiso 1 1 calc R . .
C17 C 0.6454(8) 0.2505(8) 0.3834(5) 0.057(5) Uani 1 1 d . . .
H17 H 0.6686 0.2693 0.4091 0.068 Uiso 1 1 calc R . .
C18 C 0.6252(8) 0.2906(8) 0.3487(6) 0.061(5) Uani 1 1 d . . .
H18 H 0.6348 0.3356 0.3513 0.073 Uiso 1 1 calc R . .
C19 C 0.5904(7) 0.2658(7) 0.3093(5) 0.042(4) Uani 1 1 d . . .
C20 C 0.5767(6) 0.1965(7) 0.3088(5) 0.044(4) Uani 1 1 d . . .
H20 H 0.5534 0.1765 0.2837 0.053 Uiso 1 1 calc R . .
C21 C 0.5979(7) 0.1598(8) 0.3452(6) 0.051(4) Uani 1 1 d . . .
H21 H 0.5874 0.1151 0.3445 0.061 Uiso 1 1 calc R . .
C22 C 0.4937(9) 0.1407(10) 0.5411(6) 0.072(6) Uani 1 1 d . . .
C23 C 0.4462(10) 0.1275(10) 0.5043(7) 0.075(6) Uani 1 1 d . . .
C24 C 0.4227(8) 0.1888(9) 0.4852(6) 0.059(5) Uani 1 1 d . . .
C25 C 0.4569(9) 0.2386(9) 0.5109(6) 0.064(5) Uani 1 1 d . . .
C26 C 0.5000(9) 0.2117(10) 0.5446(7) 0.073(6) Uani 1 1 d . . .
C27 C 0.5308(12) 0.0890(13) 0.5707(7) 0.111(9) Uani 1 1 d . . .
H27A H 0.5690 0.1054 0.5823 0.166 Uiso 1 1 calc R . .
H27B H 0.5302 0.0486 0.5550 0.166 Uiso 1 1 calc R . .
H27C H 0.5168 0.0800 0.5937 0.166 Uiso 1 1 calc R . .
C28 C 0.4251(11) 0.0608(12) 0.4880(8) 0.105(8) Uani 1 1 d . . .
H28A H 0.4323 0.0525 0.4619 0.158 Uiso 1 1 calc R . .
H28B H 0.3849 0.0587 0.4825 0.158 Uiso 1 1 calc R . .
H28C H 0.4440 0.0278 0.5089 0.158 Uiso 1 1 calc R . .
C29 C 0.3692(9) 0.1964(11) 0.4442(8) 0.090(7) Uani 1 1 d . . .
H29A H 0.3583 0.1534 0.4311 0.136 Uiso 1 1 calc R . .
H29B H 0.3775 0.2258 0.4244 0.136 Uiso 1 1 calc R . .
H29C H 0.3386 0.2145 0.4519 0.136 Uiso 1 1 calc R . .
C30 C 0.4469(10) 0.3132(11) 0.5040(8) 0.096(7) Uani 1 1 d . . .
H30A H 0.4827 0.3358 0.5112 0.145 Uiso 1 1 calc R . .
H30B H 0.4269 0.3294 0.5221 0.145 Uiso 1 1 calc R . .
H30C H 0.4248 0.3217 0.4746 0.145 Uiso 1 1 calc R . .
C31 C 0.5465(10) 0.2471(11) 0.5785(7) 0.093(7) Uani 1 1 d . . .
H31A H 0.5335 0.2598 0.6014 0.139 Uiso 1 1 calc R . .
H31B H 0.5573 0.2863 0.5665 0.139 Uiso 1 1 calc R . .
H31C H 0.5787 0.2180 0.5894 0.139 Uiso 1 1 calc R . .
C32 C 0.7286(8) 0.0414(9) 0.4145(7) 0.071(6) Uani 1 1 d . . .
C33 C 0.7418(8) 0.0999(11) 0.3970(7) 0.074(6) Uani 1 1 d . . .
C34 C 0.7705(8) 0.1470(10) 0.4315(6) 0.068(6) Uani 1 1 d . . .
C35 C 0.7747(8) 0.1121(10) 0.4709(7) 0.069(5) Uani 1 1 d . . .
C36 C 0.7481(9) 0.0487(9) 0.4623(6) 0.066(6) Uani 1 1 d . . .
C37 C 0.7015(10) -0.0189(11) 0.3898(8) 0.105(9) Uani 1 1 d . . .
H37A H 0.6977 -0.0132 0.3603 0.157 Uiso 1 1 calc R . .
H37B H 0.6647 -0.0252 0.3921 0.157 Uiso 1 1 calc R . .
H37C H 0.7247 -0.0573 0.4012 0.157 Uiso 1 1 calc R . .
C38 C 0.7307(9) 0.1153(13) 0.3500(6) 0.091(7) Uani 1 1 d . . .
H38A H 0.7019 0.0858 0.3324 0.137 Uiso 1 1 calc R . .
H38B H 0.7650 0.1092 0.3438 0.137 Uiso 1 1 calc R . .
H38C H 0.7181 0.1607 0.3441 0.137 Uiso 1 1 calc R . .
C39 C 0.7927(9) 0.2124(10) 0.4254(8) 0.082(6) Uani 1 1 d . . .
H39A H 0.7922 0.2419 0.4481 0.124 Uiso 1 1 calc R . .
H39B H 0.7695 0.2306 0.3983 0.124 Uiso 1 1 calc R . .
H39C H 0.8310 0.2075 0.4258 0.124 Uiso 1 1 calc R . .
C40 C 0.8026(9) 0.1423(10) 0.5141(6) 0.078(6) Uani 1 1 d . . .
H40A H 0.7873 0.1861 0.5148 0.117 Uiso 1 1 calc R . .
H40B H 0.8427 0.1454 0.5201 0.117 Uiso 1 1 calc R . .
H40C H 0.7955 0.1148 0.5354 0.117 Uiso 1 1 calc R . .
C41 C 0.7435(12) -0.0038(11) 0.4935(8) 0.110(9) Uani 1 1 d . . .
H41A H 0.7730 -0.0363 0.4976 0.165 Uiso 1 1 calc R . .
H41B H 0.7071 -0.0254 0.4822 0.165 Uiso 1 1 calc R . .
H41C H 0.7472 0.0168 0.5204 0.165 Uiso 1 1 calc R . .
C42 C 0.3026(8) 0.7000(9) 0.2392(6) 0.062(5) Uani 1 1 d . . .
C43 C 0.3027(9) 0.7320(13) 0.2029(7) 0.086(7) Uani 1 1 d . . .
C44 C 0.3297(11) 0.7982(10) 0.2167(9) 0.085(7) Uani 1 1 d . . .
C45 C 0.3456(9) 0.7998(8) 0.2621(9) 0.076(6) Uani 1 1 d . . .
C46 C 0.3283(9) 0.7381(9) 0.2736(7) 0.066(5) Uani 1 1 d . . .
C47 C 0.2772(10) 0.6303(11) 0.2407(10) 0.111(9) Uani 1 1 d . . .
H47A H 0.3007 0.6068 0.2656 0.167 Uiso 1 1 calc R . .
H47B H 0.2755 0.6057 0.2154 0.167 Uiso 1 1 calc R . .
H47C H 0.2397 0.6349 0.2418 0.167 Uiso 1 1 calc R . .
C48 C 0.2810(13) 0.714(2) 0.1552(9) 0.172(17) Uani 1 1 d . . .
H48A H 0.2785 0.6662 0.1521 0.258 Uiso 1 1 calc R . .
H48B H 0.3068 0.7309 0.1420 0.258 Uiso 1 1 calc R . .
H48C H 0.2442 0.7332 0.1416 0.258 Uiso 1 1 calc R . .
C49 C 0.3388(12) 0.8510(15) 0.1879(13) 0.18(2) Uani 1 1 d . . .
H49A H 0.3027 0.8653 0.1682 0.274 Uiso 1 1 calc R . .
H49B H 0.3614 0.8334 0.1722 0.274 Uiso 1 1 calc R . .
H49C H 0.3580 0.8884 0.2049 0.274 Uiso 1 1 calc R . .
C50 C 0.3773(10) 0.8555(11) 0.2945(9) 0.104(9) Uani 1 1 d . . .
H50A H 0.3530 0.8723 0.3090 0.156 Uiso 1 1 calc R . .
H50B H 0.3875 0.8913 0.2792 0.156 Uiso 1 1 calc R . .
H50C H 0.4111 0.8372 0.3151 0.156 Uiso 1 1 calc R . .
C51 C 0.3355(11) 0.7206(12) 0.3216(8) 0.097(7) Uani 1 1 d . . .
H51A H 0.3084 0.7455 0.3301 0.145 Uiso 1 1 calc R . .
H51B H 0.3732 0.7320 0.3400 0.145 Uiso 1 1 calc R . .
H51C H 0.3293 0.6737 0.3239 0.145 Uiso 1 1 calc R . .
C55 C 0.2847(7) 0.4070(10) 0.2520(10) 0.114(10) Uani 1 1 d G . .
H55 H 0.2724 0.4477 0.2385 0.136 Uiso 1 1 calc R . .
C56 C 0.3011(8) 0.4024(12) 0.2964(10) 0.120(10) Uani 1 1 d G . .
H56 H 0.2998 0.4399 0.3125 0.144 Uiso 1 1 calc R . .
C57 C 0.3195(7) 0.3416(16) 0.3166(6) 0.131(12) Uani 1 1 d G . .
H57 H 0.3305 0.3385 0.3463 0.157 Uiso 1 1 calc R . .
C58 C 0.3215(7) 0.2855(10) 0.2925(10) 0.140(15) Uani 1 1 d G . .
H58 H 0.3338 0.2449 0.3060 0.168 Uiso 1 1 calc R . .
C59 C 0.3050(7) 0.2902(11) 0.2481(9) 0.113(10) Uani 1 1 d G . .
H59 H 0.3063 0.2527 0.2320 0.136 Uiso 1 1 calc R . .
C60 C 0.2866(7) 0.3509(16) 0.2279(6) 0.141(15) Uani 1 1 d G . .
H60 H 0.2756 0.3541 0.1982 0.170 Uiso 1 1 calc R . .
C61 C 0.405(2) 0.4759(14) 0.1022(13) 0.261(7) Uiso 1 1 d G . .
H61 H 0.4075 0.4296 0.1035 0.313 Uiso 1 1 calc R . .
C62 C 0.3537(17) 0.507(2) 0.0985(13) 0.261(7) Uiso 1 1 d G . .
H62 H 0.3222 0.4812 0.0973 0.313 Uiso 1 1 calc R . .
C63 C 0.3496(15) 0.576(2) 0.0966(13) 0.261(7) Uiso 1 1 d G . .
H63 H 0.3154 0.5967 0.0941 0.313 Uiso 1 1 calc R . .
C64 C 0.397(2) 0.6143(14) 0.0983(12) 0.261(7) Uiso 1 1 d G . .
H64 H 0.3938 0.6606 0.0971 0.313 Uiso 1 1 calc R . .
C65 C 0.4476(17) 0.583(2) 0.1021(12) 0.261(7) Uiso 1 1 d G . .
H65 H 0.4791 0.6090 0.1033 0.313 Uiso 1 1 calc R . .
C66 C 0.4517(15) 0.514(2) 0.1040(13) 0.261(7) Uiso 1 1 d G . .
H66 H 0.4859 0.4935 0.1065 0.313 Uiso 1 1 calc R . .
C67 C 0.4544(14) 0.163(3) 0.6389(11) 0.261(7) Uiso 1 1 d G . .
H67 H 0.4839 0.1711 0.6644 0.313 Uiso 1 1 calc R . .
C68 C 0.4435(17) 0.098(2) 0.6236(15) 0.261(7) Uiso 1 1 d G . .
H68 H 0.4656 0.0626 0.6389 0.313 Uiso 1 1 calc R . .
C69 C 0.399(2) 0.0849(16) 0.5854(16) 0.261(7) Uiso 1 1 d G . .
H69 H 0.3921 0.0414 0.5752 0.313 Uiso 1 1 calc R . .
C70 C 0.3663(14) 0.137(3) 0.5625(10) 0.261(7) Uiso 1 1 d G . .
H70 H 0.3368 0.1287 0.5369 0.313 Uiso 1 1 calc R . .
C71 C 0.3773(17) 0.202(2) 0.5778(15) 0.261(7) Uiso 1 1 d G . .
H71 H 0.3551 0.2372 0.5624 0.313 Uiso 1 1 calc R . .
C72 C 0.421(2) 0.2149(17) 0.6159(16) 0.261(7) Uiso 1 1 d G . .
H72 H 0.4287 0.2584 0.6262 0.313 Uiso 1 1 calc R . .
N1 N 0.4924(6) 0.2235(7) 0.4238(5) 0.058(4) Uani 1 1 d . . .
N2 N 0.4442(6) 0.2737(6) 0.2662(5) 0.050(3) Uani 1 1 d . . .
N3 N 0.4239(6) 0.3730(7) 0.2243(4) 0.051(3) Uani 1 1 d . . .
N4 N 0.4512(6) 0.3816(6) 0.2999(4) 0.051(3) Uani 1 1 d . . .
N5 N 0.4109(6) 0.6169(6) 0.2505(5) 0.055(4) Uani 1 1 d . . .
N6 N 0.6337(6) 0.1854(6) 0.3828(5) 0.053(4) Uani 1 1 d . . .
O1 O 0.5915(5) 0.2114(5) 0.4970(4) 0.057(3) Uani 1 1 d . . .
O2 O 0.5404(6) 0.0981(5) 0.4603(4) 0.062(3) Uani 1 1 d . . .
O3 O 0.6641(5) 0.1905(5) 0.4745(4) 0.055(3) Uani 1 1 d . . .
O4 O 0.6122(5) 0.0781(5) 0.4364(4) 0.055(3) Uani 1 1 d . . .
O5 O 0.4701(5) 0.7320(5) 0.2907(4) 0.056(3) Uani 1 1 d . . .
O6 O 0.4386(5) 0.7277(6) 0.2040(4) 0.057(3) Uani 1 1 d . . .
Rh1 Rh 0.50637(7) 0.18033(6) 0.48494(5) 0.0551(4) Uani 1 1 d . . .
Rh2 Rh 0.68663(7) 0.12404(7) 0.43222(5) 0.0551(4) Uani 1 1 d . . .
Rh3 Rh 0.38759(6) 0.71859(6) 0.24368(5) 0.0546(4) Uani 1 1 d . . .
S1 S 0.2058(2) 0.4027(2) 0.0954(2) 0.0911(18) Uiso 1 1 d G . .
O7 O 0.1831(5) 0.3656(4) 0.1229(3) 0.153(8) Uiso 1 1 d G . .
O8 O 0.1683(4) 0.4106(4) 0.0521(2) 0.107(5) Uiso 1 1 d G . .
O9 O 0.2635(3) 0.3858(4) 0.1006(4) 0.116(6) Uiso 1 1 d G . .
C52 C 0.2119(4) 0.4873(3) 0.1168(3) 0.261(7) Uiso 1 1 d G . .
F1 F 0.1614(5) 0.5110(5) 0.1151(5) 0.226(10) Uiso 1 1 d G . .
F2 F 0.2327(6) 0.5287(3) 0.0949(4) 0.178(8) Uiso 1 1 d G . .
F3 F 0.2457(6) 0.4897(5) 0.1576(3) 0.182(8) Uiso 1 1 d G . .
S2 S 0.8823(4) 0.0101(5) 0.3962(3) 0.189(5) Uiso 1 1 d G . .
O10 O 0.8270(5) -0.0111(8) 0.3948(5) 0.231(13) Uiso 1 1 d G . .
O11 O 0.8838(7) 0.0715(6) 0.3745(4) 0.157(8) Uiso 1 1 d G . .
O12 O 0.9169(6) -0.0429(6) 0.3891(5) 0.143(7) Uiso 1 1 d G . .
C53 C 0.9181(6) 0.0312(8) 0.4524(3) 0.261(7) Uiso 1 1 d G . .
F4 F 0.8908(9) 0.0799(9) 0.4649(5) 0.226(10) Uiso 1 1 d G . .
F5 F 0.9706(6) 0.0520(11) 0.4595(5) 0.47(3) Uiso 1 1 d G . .
F6 F 0.9207(10) -0.0208(10) 0.4779(4) 0.35(2) Uiso 1 1 d G . .
S3 S 0.5888(8) 0.0568(9) 0.2358(5) 0.316(10) Uiso 1 1 d G . .
O13 O 0.5341(8) 0.0853(11) 0.2132(8) 0.223(13) Uiso 1 1 d G . .
O14 O 0.5879(13) -0.0085(12) 0.2532(8) 0.68(8) Uiso 1 1 d G . .
O15 O 0.6284(10) 0.1031(15) 0.2637(7) 0.59(6) Uiso 1 1 d G . .
C54 C 0.6185(7) 0.0419(8) 0.1937(5) 0.261(7) Uiso 1 1 d G . .
F7 F 0.5861(10) 0.0000(12) 0.1640(7) 0.292(15) Uiso 1 1 d G . .
F8 F 0.6698(8) 0.0153(12) 0.2093(8) 0.265(13) Uiso 1 1 d G . .
F9 F 0.6226(11) 0.0980(11) 0.1736(8) 0.336(19) Uiso 1 1 d G . .

loop_
_atom_site_aniso_label
_atom_site_aniso_U_11
_atom_site_aniso_U_22
_atom_site_aniso_U_33
_atom_site_aniso_U_23
_atom_site_aniso_U_13
_atom_site_aniso_U_12
C1 0.066(13) 0.051(10) 0.023(9) 0.003(7) 0.001(9) 0.011(9)
C2 0.066(13) 0.049(10) 0.034(10) 0.011(8) 0.006(10) -0.004(10)
C3 0.090(16) 0.043(9) 0.065(13) -0.007(8) 0.042(14) 0.005(10)
C4 0.082(14) 0.044(9) 0.049(12) -0.011(8) 0.009(10) -0.023(9)
C5 0.092(15) 0.048(9) 0.044(11) 0.001(8) 0.018(10) -0.002(10)
C6 0.057(11) 0.045(9) 0.050(11) 0.005(8) 0.028(9) 0.013(8)
C7 0.082(13) 0.032(8) 0.058(12) 0.000(8) 0.026(10) 0.001(8)
C8 0.114(17) 0.039(9) 0.045(11) -0.009(8) 0.037(11) -0.005(10)
C9 0.047(10) 0.047(9) 0.037(9) 0.003(7) 0.013(8) 0.003(8)
C10 0.045(10) 0.047(9) 0.042(10) 0.004(7) 0.022(8) -0.003(7)
C11 0.025(8) 0.029(7) 0.052(11) 0.011(7) 0.012(8) 0.002(6)
C12 0.033(9) 0.055(9) 0.046(10) 0.002(8) 0.012(8) 0.001(7)
C13 0.081(14) 0.042(9) 0.068(13) 0.009(9) 0.030(11) 0.017(9)
C14 0.063(12) 0.063(11) 0.050(12) 0.003(9) 0.017(10) -0.013(9)
C15 0.081(14) 0.048(10) 0.065(13) 0.007(9) 0.025(11) -0.004(9)
C16 0.074(13) 0.052(10) 0.057(13) 0.014(9) 0.025(11) 0.019(9)
C17 0.077(13) 0.053(10) 0.032(10) -0.008(8) 0.010(9) -0.003(9)
C18 0.083(14) 0.032(8) 0.067(13) -0.007(8) 0.027(11) -0.010(9)
C19 0.044(10) 0.038(8) 0.046(10) 0.001(7) 0.017(8) -0.005(7)
C20 0.032(9) 0.047(9) 0.051(11) -0.002(7) 0.010(8) 0.006(7)
C21 0.057(11) 0.045(9) 0.049(11) 0.003(8) 0.016(9) 0.007(8)
C22 0.065(13) 0.089(15) 0.048(12) 0.000(10) 0.002(11) 0.010(11)
C23 0.100(17) 0.072(13) 0.064(14) 0.000(11) 0.041(13) 0.007(13)
C24 0.069(13) 0.058(10) 0.049(11) -0.004(9) 0.020(10) 0.010(10)
C25 0.076(14) 0.057(11) 0.055(13) 0.005(9) 0.020(11) 0.024(10)
C26 0.076(15) 0.077(13) 0.061(14) -0.015(11) 0.016(12) -0.010(11)
C27 0.12(2) 0.15(2) 0.049(15) 0.018(14) 0.014(15) 0.014(18)
C28 0.11(2) 0.102(18) 0.09(2) -0.010(14) 0.015(16) 0.011(15)
C29 0.082(16) 0.103(17) 0.083(17) 0.000(13) 0.025(14) 0.022(13)
C30 0.089(17) 0.115(18) 0.073(16) 0.010(13) 0.012(13) 0.027(14)
C31 0.104(19) 0.106(17) 0.076(17) -0.024(13) 0.039(15) 0.005(14)
C32 0.053(12) 0.067(12) 0.087(16) 0.009(11) 0.019(12) 0.033(10)
C33 0.052(12) 0.097(15) 0.060(14) 0.010(12) 0.002(11) 0.017(11)
C34 0.060(13) 0.079(13) 0.051(13) -0.007(10) 0.000(10) 0.025(10)
C35 0.059(12) 0.080(13) 0.060(14) -0.016(11) 0.011(11) 0.017(10)
C36 0.095(15) 0.063(11) 0.030(10) 0.002(8) 0.007(10) 0.031(11)
C37 0.103(19) 0.092(16) 0.089(18) -0.049(14) -0.006(15) 0.029(14)
C38 0.070(14) 0.17(2) 0.044(12) -0.002(13) 0.027(11) -0.007(15)
C39 0.069(14) 0.073(13) 0.101(18) 0.005(12) 0.025(13) -0.005(11)
C40 0.087(15) 0.083(13) 0.047(12) 0.011(10) 0.001(11) 0.023(11)
C41 0.16(2) 0.076(14) 0.089(19) 0.010(13) 0.037(18) 0.046(16)
C42 0.072(14) 0.073(12) 0.049(12) -0.023(10) 0.030(11) -0.015(10)
C43 0.072(15) 0.114(18) 0.065(15) -0.007(13) 0.013(12) 0.044(14)
C44 0.113(19) 0.072(14) 0.094(19) 0.021(12) 0.065(16) 0.039(13)
C45 0.086(16) 0.037(10) 0.11(2) 0.003(10) 0.046(15) 0.014(9)
C46 0.072(14) 0.064(12) 0.071(15) 0.016(10) 0.035(12) 0.025(10)
C47 0.065(15) 0.098(17) 0.18(3) -0.034(17) 0.048(17) -0.034(13)
C48 0.12(2) 0.29(4) 0.08(2) -0.06(2) -0.005(17) 0.11(3)
C49 0.12(2) 0.15(3) 0.32(5) 0.19(3) 0.13(3) 0.09(2)
C50 0.090(17) 0.081(15) 0.15(3) -0.043(15) 0.058(18) -0.018(13)
C51 0.11(2) 0.096(16) 0.094(19) -0.003(14) 0.051(16) 0.008(15)
C55 0.08(2) 0.12(2) 0.14(3) 0.00(2) 0.04(2) -0.021(17)
C56 0.08(2) 0.13(3) 0.15(3) -0.01(2) 0.04(2) -0.025(18)
C57 0.064(18) 0.20(3) 0.11(2) 0.04(3) -0.001(16) -0.01(2)
C58 0.057(16) 0.088(19) 0.26(5) 0.05(2) 0.03(3) -0.019(15)
C59 0.064(17) 0.14(3) 0.12(3) 0.00(2) 0.020(18) -0.024(17)
C60 0.032(13) 0.23(4) 0.16(3) 0.09(3) 0.023(16) 0.030(19)
N1 0.066(10) 0.058(9) 0.043(9) 0.003(7) 0.008(8) 0.012(8)
N2 0.053(9) 0.041(7) 0.055(10) -0.010(7) 0.016(7) 0.002(7)
N3 0.055(9) 0.052(8) 0.046(9) 0.005(7) 0.016(7) 0.004(7)
N4 0.055(9) 0.045(7) 0.052(9) -0.001(7) 0.017(7) 0.010(7)
N5 0.063(10) 0.042(7) 0.067(11) 0.005(8) 0.031(8) 0.005(7)
N6 0.064(9) 0.034(7) 0.055(9) -0.007(6) 0.014(8) -0.009(7)
O1 0.068(8) 0.054(6) 0.045(7) -0.016(6) 0.015(6) 0.000(6)
O2 0.090(10) 0.052(7) 0.037(7) 0.007(5) 0.014(7) 0.009(7)
O3 0.055(8) 0.063(7) 0.041(7) -0.007(5) 0.010(6) 0.004(6)
O4 0.075(9) 0.040(6) 0.052(8) -0.009(5) 0.024(7) -0.004(6)
O5 0.058(8) 0.049(6) 0.064(8) 0.001(6) 0.023(7) 0.004(6)
O6 0.042(7) 0.062(7) 0.063(8) 0.008(6) 0.014(7) 0.002(6)
Rh1 0.0689(10) 0.0513(8) 0.0412(8) 0.0009(6) 0.0138(7) 0.0074(7)
Rh2 0.0695(10) 0.0526(7) 0.0398(8) -0.0031(6) 0.0143(7) 0.0067(7)
Rh3 0.0613(9) 0.0439(7) 0.0617(10) 0.0053(7) 0.0251(8) 0.0007(7)

loop_
_atom_type_symbol
_atom_type_description
_atom_type_scat_dispersion_real
_atom_type_scat_dispersion_imag
_atom_type_scat_source
C C 0.0033 0.0016 'International Tables Vol C Tables 4.2.6.8 and 6.1.1.4'
H H 0.0000 0.0000 'International Tables Vol C Tables 4.2.6.8 and 6.1.1.4'
F F 0.0171 0.0103 'International Tables Vol C Tables 4.2.6.8 and 6.1.1.4'
N N 0.0061 0.0033 'International Tables Vol C Tables 4.2.6.8 and 6.1.1.4'
O O 0.0106 0.0060 'International Tables Vol C Tables 4.2.6.8 and 6.1.1.4'
Rh Rh -1.1178 0.9187 'International Tables Vol C Tables 4.2.6.8 and 6.1.1.4'
S S 0.1246 0.1234 'International Tables Vol C Tables 4.2.6.8 and 6.1.1.4'

loop_
_geom_angle_atom_site_label_1
_geom_angle_atom_site_label_2
_geom_angle_atom_site_label_3
_geom_angle
_geom_angle_site_symmetry_1
_geom_angle_site_symmetry_3
_geom_angle_publ_flag
O1 C1 O3 126.7(16) . . ?
O1 C1 C2 117.0(18) . . ?
O3 C1 C2 116.3(17) . . ?
O4 C2 O2 128.9(16) . . ?
O4 C2 C1 116.1(18) . . ?
O2 C2 C1 115.0(18) . . ?
O6 C3 O5 124.6(18) 2_655 . ?
O6 C3 C3 122(2) 2_655 2_655 ?
O5 C3 C3 113(3) . 2_655 ?
N1 C4 C5 123.7(16) . . ?
N1 C4 H4 118.1 . . ?
C5 C4 H4 118.1 . . ?
C4 C5 C6 118.4(16) . . ?
C4 C5 H5 120.8 . . ?
C6 C5 H5 120.8 . . ?
C7 C6 C5 117.2(15) . . ?
C7 C6 C9 122.9(14) . . ?
C5 C6 C9 119.9(15) . . ?
C8 C7 C6 121.3(15) . . ?
C8 C7 H7 119.3 . . ?
C6 C7 H7 119.3 . . ?
N1 C8 C7 120.7(16) . . ?
N1 C8 H8 119.6 . . ?
C7 C8 H8 119.6 . . ?
N2 C9 N4 124.1(14) . . ?
N2 C9 C6 120.0(14) . . ?
N4 C9 C6 115.8(13) . . ?
N2 C10 N3 123.2(14) . . ?
N2 C10 C19 118.9(13) . 2_655 ?
N3 C10 C19 117.9(14) . 2_655 ?
N3 C11 N4 125.8(13) . . ?
N3 C11 C12 117.4(14) . . ?
N4 C11 C12 116.5(14) . . ?
C15 C12 C13 119.1(16) . . ?
C15 C12 C11 120.7(16) . . ?
C13 C12 C11 120.1(15) . . ?
C14 C13 C12 118.6(17) . . ?
C14 C13 H13 120.7 . . ?
C12 C13 H13 120.7 . . ?
N5 C14 C13 122.7(18) . . ?
N5 C14 H14 118.6 . . ?
C13 C14 H14 118.6 . . ?
C12 C15 C16 119.5(18) . . ?
C12 C15 H15 120.2 . . ?
C16 C15 H15 120.2 . . ?
N5 C16 C15 121.0(17) . . ?
N5 C16 H16 119.5 . . ?
C15 C16 H16 119.5 . . ?
N6 C17 C18 123.4(16) . . ?
N6 C17 H17 118.3 . . ?
C18 C17 H17 118.3 . . ?
C17 C18 C19 121.4(15) . . ?
C17 C18 H18 119.3 . . ?
C19 C18 H18 119.3 . . ?
C18 C19 C10 122.6(14) . 2_655 ?
C18 C19 C20 115.2(14) . . ?
C10 C19 C20 121.9(15) 2_655 . ?
C21 C20 C19 119.9(15) . . ?
C21 C20 H20 120.1 . . ?
C19 C20 H20 120.1 . . ?
C20 C21 N6 123.1(15) . . ?
C20 C21 H21 118.5 . . ?
N6 C21 H21 118.5 . . ?
C23 C22 C26 107.2(18) . . ?
C23 C22 C27 126(2) . . ?
C26 C22 C27 127(2) . . ?
C23 C22 Rh1 69.4(12) . . ?
C26 C22 Rh1 70.1(12) . . ?
C27 C22 Rh1 125.3(16) . . ?
C22 C23 C24 108.9(18) . . ?
C22 C23 C28 126(2) . . ?
C24 C23 C28 125(2) . . ?
C22 C23 Rh1 72.0(13) . . ?
C24 C23 Rh1 70.2(12) . . ?
C28 C23 Rh1 123.2(16) . . ?
C25 C24 C23 105.8(17) . . ?
C25 C24 C29 128.9(17) . . ?
C23 C24 C29 125.4(18) . . ?
C25 C24 Rh1 70.0(11) . . ?
C23 C24 Rh1 70.7(12) . . ?
C29 C24 Rh1 124.5(14) . . ?
C26 C25 C24 111.3(16) . . ?
C26 C25 C30 123.5(19) . . ?
C24 C25 C30 125.2(18) . . ?
C26 C25 Rh1 72.8(11) . . ?
C24 C25 Rh1 71.1(11) . . ?
C30 C25 Rh1 125.4(15) . . ?
C25 C26 C22 106.7(17) . . ?
C25 C26 C31 128(2) . . ?
C22 C26 C31 125(2) . . ?
C25 C26 Rh1 69.3(12) . . ?
C22 C26 Rh1 70.9(12) . . ?
C31 C26 Rh1 123.5(15) . . ?
C22 C27 H27A 109.5 . . ?
C22 C27 H27B 109.5 . . ?
H27A C27 H27B 109.5 . . ?
C22 C27 H27C 109.5 . . ?
H27A C27 H27C 109.5 . . ?
H27B C27 H27C 109.5 . . ?
C23 C28 H28A 109.5 . . ?
C23 C28 H28B 109.5 . . ?
H28A C28 H28B 109.5 . . ?
C23 C28 H28C 109.5 . . ?
H28A C28 H28C 109.5 . . ?
H28B C28 H28C 109.5 . . ?
C24 C29 H29A 109.5 . . ?
C24 C29 H29B 109.5 . . ?
H29A C29 H29B 109.5 . . ?
C24 C29 H29C 109.5 . . ?
H29A C29 H29C 109.5 . . ?
H29B C29 H29C 109.5 . . ?
C25 C30 H30A 109.5 . . ?
C25 C30 H30B 109.5 . . ?
H30A C30 H30B 109.5 . . ?
C25 C30 H30C 109.5 . . ?
H30A C30 H30C 109.5 . . ?
H30B C30 H30C 109.5 . . ?
C26 C31 H31A 109.5 . . ?
C26 C31 H31B 109.5 . . ?
H31A C31 H31B 109.5 . . ?
C26 C31 H31C 109.5 . . ?
H31A C31 H31C 109.5 . . ?
H31B C31 H31C 109.5 . . ?
C33 C32 C37 126(2) . . ?
C33 C32 C36 108.7(18) . . ?
C37 C32 C36 126(2) . . ?
C33 C32 Rh2 71.2(11) . . ?
C37 C32 Rh2 127.1(14) . . ?
C36 C32 Rh2 69.4(10) . . ?
C32 C33 C34 110(2) . . ?
C32 C33 C38 128(2) . . ?
C34 C33 C38 123(2) . . ?
C32 C33 Rh2 70.9(12) . . ?
C34 C33 Rh2 70.4(12) . . ?
C38 C33 Rh2 126.0(14) . . ?
C35 C34 C39 129.9(19) . . ?
C35 C34 C33 105.0(18) . . ?
C39 C34 C33 125(2) . . ?
C35 C34 Rh2 70.0(12) . . ?
C39 C34 Rh2 127.6(13) . . ?
C33 C34 Rh2 69.8(12) . . ?
C36 C35 C34 111.6(17) . . ?
C36 C35 C40 126.0(19) . . ?
C34 C35 C40 122.4(19) . . ?
C36 C35 Rh2 70.4(11) . . ?
C34 C35 Rh2 70.6(11) . . ?
C40 C35 Rh2 124.9(13) . . ?
C35 C36 C32 105.1(17) . . ?
C35 C36 C41 129.1(19) . . ?
C32 C36 C41 125.7(19) . . ?
C35 C36 Rh2 71.2(10) . . ?
C32 C36 Rh2 69.7(9) . . ?
C41 C36 Rh2 126.7(16) . . ?
C32 C37 H37A 109.5 . . ?
C32 C37 H37B 109.5 . . ?
H37A C37 H37B 109.5 . . ?
C32 C37 H37C 109.5 . . ?
H37A C37 H37C 109.5 . . ?
H37B C37 H37C 109.5 . . ?
C33 C38 H38A 109.5 . . ?
C33 C38 H38B 109.5 . . ?
H38A C38 H38B 109.5 . . ?
C33 C38 H38C 109.5 . . ?
H38A C38 H38C 109.5 . . ?
H38B C38 H38C 109.5 . . ?
C34 C39 H39A 109.5 . . ?
C34 C39 H39B 109.5 . . ?
H39A C39 H39B 109.5 . . ?
C34 C39 H39C 109.5 . . ?
H39A C39 H39C 109.5 . . ?
H39B C39 H39C 109.5 . . ?
C35 C40 H40A 109.5 . . ?
C35 C40 H40B 109.5 . . ?
H40A C40 H40B 109.5 . . ?
C35 C40 H40C 109.5 . . ?
H40A C40 H40C 109.5 . . ?
H40B C40 H40C 109.5 . . ?
C36 C41 H41A 109.5 . . ?
C36 C41 H41B 109.5 . . ?
H41A C41 H41B 109.5 . . ?
C36 C41 H41C 109.5 . . ?
H41A C41 H41C 109.5 . . ?
H41B C41 H41C 109.5 . . ?
C46 C42 C43 109.8(19) . . ?
C46 C42 C47 125(2) . . ?
C43 C42 C47 125(2) . . ?
C46 C42 Rh3 70.2(12) . . ?
C43 C42 Rh3 70.8(12) . . ?
C47 C42 Rh3 124.9(14) . . ?
C42 C43 C44 106.6(19) . . ?
C42 C43 C48 134(3) . . ?
C44 C43 C48 119(3) . . ?
C42 C43 Rh3 71.5(13) . . ?
C44 C43 Rh3 70.3(13) . . ?
C48 C43 Rh3 123.7(16) . . ?
C45 C44 C43 106.1(18) . . ?
C45 C44 C49 128(3) . . ?
C43 C44 C49 126(3) . . ?
C45 C44 Rh3 70.7(12) . . ?
C43 C44 Rh3 68.6(11) . . ?
C49 C44 Rh3 124.6(16) . . ?
C46 C45 C44 105.5(19) . . ?
C46 C45 C50 125(2) . . ?
C44 C45 C50 130(2) . . ?
C46 C45 Rh3 68.7(10) . . ?
C44 C45 Rh3 70.4(11) . . ?
C50 C45 Rh3 123.7(15) . . ?
C42 C46 C45 111.9(19) . . ?
C42 C46 C51 126.0(19) . . ?
C45 C46 C51 122(2) . . ?
C42 C46 Rh3 72.6(12) . . ?
C45 C46 Rh3 72.5(11) . . ?
C51 C46 Rh3 125.8(14) . . ?
C42 C47 H47A 109.5 . . ?
C42 C47 H47B 109.5 . . ?
H47A C47 H47B 109.5 . . ?
C42 C47 H47C 109.5 . . ?
H47A C47 H47C 109.5 . . ?
H47B C47 H47C 109.5 . . ?
C43 C48 H48A 109.5 . . ?
C43 C48 H48B 109.5 . . ?
H48A C48 H48B 109.5 . . ?
C43 C48 H48C 109.5 . . ?
H48A C48 H48C 109.5 . . ?
H48B C48 H48C 109.5 . . ?
C44 C49 H49A 109.5 . . ?
C44 C49 H49B 109.5 . . ?
H49A C49 H49B 109.5 . . ?
C44 C49 H49C 109.5 . . ?
H49A C49 H49C 109.5 . . ?
H49B C49 H49C 109.5 . . ?
C45 C50 H50A 109.5 . . ?
C45 C50 H50B 109.5 . . ?
H50A C50 H50B 109.5 . . ?
C45 C50 H50C 109.5 . . ?
H50A C50 H50C 109.5 . . ?
H50B C50 H50C 109.5 . . ?
C46 C51 H51A 109.5 . . ?
C46 C51 H51B 109.5 . . ?
H51A C51 H51B 109.5 . . ?
C46 C51 H51C 109.5 . . ?
H51A C51 H51C 109.5 . . ?
H51B C51 H51C 109.5 . . ?
C56 C55 C60 120.0 . . ?
C56 C55 H55 120.0 . . ?
C60 C55 H55 120.0 . . ?
C55 C56 C57 120.0 . . ?
C55 C56 H56 120.0 . . ?
C57 C56 H56 120.0 . . ?
C56 C57 C58 120.0 . . ?
C56 C57 H57 120.0 . . ?
C58 C57 H57 120.0 . . ?
C59 C58 C57 120.0 . . ?
C59 C58 H58 120.0 . . ?
C57 C58 H58 120.0 . . ?
C58 C59 C60 120.0 . . ?
C58 C59 H59 120.0 . . ?
C60 C59 H59 120.0 . . ?
C59 C60 C55 120.0 . . ?
C59 C60 H60 120.0 . . ?
C55 C60 H60 120.0 . . ?
C62 C61 C66 120.0 . . ?
C62 C61 H61 120.0 . . ?
C66 C61 H61 120.0 . . ?
C61 C62 C63 120.0 . . ?
C61 C62 H62 120.0 . . ?
C63 C62 H62 120.0 . . ?
C62 C63 C64 120.0 . . ?
C62 C63 H63 120.0 . . ?
C64 C63 H63 120.0 . . ?
C65 C64 C63 120.0 . . ?
C65 C64 H64 120.0 . . ?
C63 C64 H64 120.0 . . ?
C66 C65 C64 120.0 . . ?
C66 C65 H65 120.0 . . ?
C64 C65 H65 120.0 . . ?
C65 C66 C61 120.0 . . ?
C65 C66 H66 120.0 . . ?
C61 C66 H66 120.0 . . ?
C68 C67 C72 120.0 . . ?
C68 C67 H67 120.0 . . ?
C72 C67 H67 120.0 . . ?
C67 C68 C69 120.0 . . ?
C67 C68 H68 120.0 . . ?
C69 C68 H68 120.0 . . ?
C68 C69 C70 120.0 . . ?
C68 C69 H69 120.0 . . ?
C70 C69 H69 120.0 . . ?
C71 C70 C69 120.0 . . ?
C71 C70 H70 120.0 . . ?
C69 C70 H70 120.0 . . ?
C72 C71 C70 120.0 . . ?
C72 C71 H71 120.0 . . ?
C70 C71 H71 120.0 . . ?
C71 C72 C67 120.0 . . ?
C71 C72 H72 120.0 . . ?
C67 C72 H72 120.0 . . ?
C4 N1 C8 118.4(15) . . ?
C4 N1 Rh1 121.9(12) . . ?
C8 N1 Rh1 119.6(11) . . ?
C10 N2 C9 116.4(13) . . ?
C11 N3 C10 116.1(13) . . ?
C11 N4 C9 114.1(13) . . ?
C14 N5 C16 118.8(15) . . ?
C14 N5 Rh3 120.9(12) . . ?
C16 N5 Rh3 120.1(12) . . ?
C17 N6 C21 116.9(14) . . ?
C17 N6 Rh2 118.7(11) . . ?
C21 N6 Rh2 122.2(10) . . ?
C1 O1 Rh1 113.7(11) . . ?
C2 O2 Rh1 113.9(12) . . ?
C1 O3 Rh2 113.7(11) . . ?
C2 O4 Rh2 115.4(11) . . ?
C3 O5 Rh3 113.4(12) . . ?
C3 O6 Rh3 111.6(12) 2_655 . ?
C25 Rh1 C24 38.9(7) . . ?
C25 Rh1 C23 64.5(8) . . ?
C24 Rh1 C23 39.1(7) . . ?
C25 Rh1 N1 103.9(6) . . ?
C24 Rh1 N1 97.7(6) . . ?
C23 Rh1 N1 126.5(7) . . ?
C25 Rh1 O1 117.3(7) . . ?
C24 Rh1 O1 155.9(6) . . ?
C23 Rh1 O1 149.8(7) . . ?
N1 Rh1 O1 83.4(5) . . ?
C25 Rh1 C26 37.9(7) . . ?
C24 Rh1 C26 65.3(8) . . ?
C23 Rh1 C26 65.0(8) . . ?
N1 Rh1 C26 136.7(7) . . ?
O1 Rh1 C26 97.4(6) . . ?
C25 Rh1 O2 163.1(7) . . ?
C24 Rh1 O2 126.2(6) . . ?
C23 Rh1 O2 98.7(7) . . ?
N1 Rh1 O2 84.5(5) . . ?
O1 Rh1 O2 77.9(5) . . ?
C26 Rh1 O2 138.3(7) . . ?
C25 Rh1 C22 64.1(7) . . ?
C24 Rh1 C22 65.3(7) . . ?
C23 Rh1 C22 38.5(7) . . ?
N1 Rh1 C22 162.9(7) . . ?
O1 Rh1 C22 112.5(6) . . ?
C26 Rh1 C22 39.0(7) . . ?
O2 Rh1 C22 104.2(6) . . ?
N6 Rh2 O4 88.3(5) . . ?
N6 Rh2 C36 158.5(6) . . ?
O4 Rh2 C36 99.9(7) . . ?
N6 Rh2 O3 84.9(5) . . ?
O4 Rh2 O3 77.9(5) . . ?
C36 Rh2 O3 116.1(6) . . ?
N6 Rh2 C32 118.1(7) . . ?
O4 Rh2 C32 102.0(6) . . ?
C36 Rh2 C32 40.9(7) . . ?
O3 Rh2 C32 157.0(7) . . ?
N6 Rh2 C33 93.3(7) . . ?
O4 Rh2 C33 133.0(7) . . ?
C36 Rh2 C33 66.5(8) . . ?
O3 Rh2 C33 149.1(7) . . ?
C32 Rh2 C33 37.9(7) . . ?
N6 Rh2 C35 140.3(7) . . ?
O4 Rh2 C35 131.0(7) . . ?
C36 Rh2 C35 38.5(7) . . ?
O3 Rh2 C35 97.2(6) . . ?
C32 Rh2 C35 65.1(7) . . ?
C33 Rh2 C35 65.1(7) . . ?
N6 Rh2 C34 102.8(7) . . ?
O4 Rh2 C34 166.3(6) . . ?
C36 Rh2 C34 66.9(8) . . ?
O3 Rh2 C34 110.6(6) . . ?
C32 Rh2 C34 65.9(7) . . ?
C33 Rh2 C34 39.8(7) . . ?
C35 Rh2 C34 39.3(7) . . ?
C46 Rh3 N5 110.3(6) . . ?
C46 Rh3 C43 63.6(9) . . ?
N5 Rh3 C43 111.9(8) . . ?
C46 Rh3 C42 37.2(7) . . ?
N5 Rh3 C42 94.2(6) . . ?
C43 Rh3 C42 37.7(8) . . ?
C46 Rh3 C44 64.4(8) . . ?
N5 Rh3 C44 152.8(9) . . ?
C43 Rh3 C44 41.0(9) . . ?
C42 Rh3 C44 65.1(8) . . ?
C46 Rh3 O6 162.2(6) . . ?
N5 Rh3 O6 86.9(5) . . ?
C43 Rh3 O6 106.2(8) . . ?
C42 Rh3 O6 140.6(6) . . ?
C44 Rh3 O6 98.1(7) . . ?
C46 Rh3 O5 107.3(7) . . ?
N5 Rh3 O5 83.1(5) . . ?
C43 Rh3 O5 164.2(7) . . ?
C42 Rh3 O5 140.5(6) . . ?
C44 Rh3 O5 124.1(8) . . ?
O6 Rh3 O5 78.8(5) . . ?
C46 Rh3 C45 38.8(7) . . ?
N5 Rh3 C45 148.1(7) . . ?
C43 Rh3 C45 66.4(9) . . ?
C42 Rh3 C45 64.6(7) . . ?
C44 Rh3 C45 38.9(8) . . ?
O6 Rh3 C45 124.7(7) . . ?
O5 Rh3 C45 98.3(7) . . ?
O8 S1 O7 115.5 . . ?
O8 S1 O9 115.5 . . ?
O7 S1 O9 113.9 . . ?
O8 S1 C52 103.1 . . ?
O7 S1 C52 103.4 . . ?
O9 S1 C52 103.0 . . ?
F2 C52 F3 107.7 . . ?
F2 C52 F1 107.5 . . ?
F3 C52 F1 107.0 . . ?
F2 C52 S1 111.5 . . ?
F3 C52 S1 111.7 . . ?
F1 C52 S1 111.3 . . ?
O11 S2 O10 115.5 . . ?
O11 S2 O12 115.5 . . ?
O10 S2 O12 113.9 . . ?
O11 S2 C53 103.1 . . ?
O10 S2 C53 103.4 . . ?
O12 S2 C53 103.0 . . ?
F5 C53 F6 107.7 . . ?
F5 C53 F4 107.5 . . ?
F6 C53 F4 107.0 . . ?
F5 C53 S2 111.5 . . ?
F6 C53 S2 111.7 . . ?
F4 C53 S2 111.3 . . ?
O14 S3 O13 115.5 . . ?
O14 S3 O15 115.5 . . ?
O13 S3 O15 113.9 . . ?
O14 S3 C54 103.1 . . ?
O13 S3 C54 103.4 . . ?
O15 S3 C54 103.0 . . ?
F8 C54 F9 107.7 . . ?
F8 C54 F7 107.5 . . ?
F9 C54 F7 107.0 . . ?
F8 C54 S3 111.5 . . ?
F9 C54 S3 111.7 . . ?
F7 C54 S3 111.2 . . ?

loop_
_geom_bond_atom_site_label_1
_geom_bond_atom_site_label_2
_geom_bond_distance
_geom_bond_site_symmetry_2
_geom_bond_publ_flag
C1 O1 1.24(2) . ?
C1 O3 1.26(2) . ?
C1 C2 1.59(2) . ?
C2 O4 1.23(2) . ?
C2 O2 1.25(2) . ?
C3 O6 1.22(2) 2_655 ?
C3 O5 1.31(2) . ?
C3 C3 1.54(4) 2_655 ?
C4 N1 1.32(2) . ?
C4 C5 1.37(2) . ?
C4 H4 0.9300 . ?
C5 C6 1.38(2) . ?
C5 H5 0.9300 . ?
C6 C7 1.38(2) . ?
C6 C9 1.48(2) . ?
C7 C8 1.36(2) . ?
C7 H7 0.9300 . ?
C8 N1 1.35(2) . ?
C8 H8 0.9300 . ?
C9 N2 1.35(2) . ?
C9 N4 1.378(19) . ?
C10 N2 1.33(2) . ?
C10 N3 1.379(19) . ?
C10 C19 1.41(2) 2_655 ?
C11 N3 1.32(2) . ?
C11 N4 1.343(19) . ?
C11 C12 1.48(2) . ?
C12 C15 1.36(2) . ?
C12 C13 1.40(2) . ?
C13 C14 1.37(2) . ?
C13 H13 0.9300 . ?
C14 N5 1.32(2) . ?
C14 H14 0.9300 . ?
C15 C16 1.38(2) . ?
C15 H15 0.9300 . ?
C16 N5 1.37(2) . ?
C16 H16 0.9300 . ?
C17 N6 1.337(19) . ?
C17 C18 1.35(2) . ?
C17 H17 0.9300 . ?
C18 C19 1.39(2) . ?
C18 H18 0.9300 . ?
C19 C10 1.41(2) 2_655 ?
C19 C20 1.43(2) . ?
C20 C21 1.36(2) . ?
C20 H20 0.9300 . ?
C21 N6 1.36(2) . ?
C21 H21 0.9300 . ?
C22 C23 1.41(3) . ?
C22 C26 1.43(3) . ?
C22 C27 1.51(3) . ?
C22 Rh1 2.15(2) . ?
C23 C24 1.41(3) . ?
C23 C28 1.47(3) . ?
C23 Rh1 2.11(2) . ?
C24 C25 1.40(3) . ?
C24 C29 1.56(3) . ?
C24 Rh1 2.108(19) . ?
C25 C26 1.37(3) . ?
C25 C30 1.52(3) . ?
C25 Rh1 2.092(18) . ?
C26 C31 1.49(3) . ?
C26 Rh1 2.14(2) . ?
C27 H27A 0.9600 . ?
C27 H27B 0.9600 . ?
C27 H27C 0.9600 . ?
C28 H28A 0.9600 . ?
C28 H28B 0.9600 . ?
C28 H28C 0.9600 . ?
C29 H29A 0.9600 . ?
C29 H29B 0.9600 . ?
C29 H29C 0.9600 . ?
C30 H30A 0.9600 . ?
C30 H30B 0.9600 . ?
C30 H30C 0.9600 . ?
C31 H31A 0.9600 . ?
C31 H31B 0.9600 . ?
C31 H31C 0.9600 . ?
C32 C33 1.40(3) . ?
C32 C37 1.49(3) . ?
C32 C36 1.50(3) . ?
C32 Rh2 2.149(17) . ?
C33 C34 1.47(3) . ?
C33 C38 1.52(3) . ?
C33 Rh2 2.15(2) . ?
C34 C35 1.45(3) . ?
C34 C39 1.46(3) . ?
C34 Rh2 2.16(2) . ?
C35 C36 1.42(3) . ?
C35 C40 1.49(3) . ?
C35 Rh2 2.154(19) . ?
C36 C41 1.51(3) . ?
C36 Rh2 2.143(17) . ?
C37 H37A 0.9600 . ?
C37 H37B 0.9600 . ?
C37 H37C 0.9600 . ?
C38 H38A 0.9600 . ?
C38 H38B 0.9600 . ?
C38 H38C 0.9600 . ?
C39 H39A 0.9600 . ?
C39 H39B 0.9600 . ?
C39 H39C 0.9600 . ?
C40 H40A 0.9600 . ?
C40 H40B 0.9600 . ?
C40 H40C 0.9600 . ?
C41 H41A 0.9600 . ?
C41 H41B 0.9600 . ?
C41 H41C 0.9600 . ?
C42 C46 1.34(3) . ?
C42 C43 1.37(3) . ?
C42 C47 1.54(3) . ?
C42 Rh3 2.119(19) . ?
C43 C44 1.49(3) . ?
C43 C48 1.53(3) . ?
C43 Rh3 2.11(2) . ?
C44 C45 1.42(3) . ?
C44 C49 1.49(3) . ?
C44 Rh3 2.13(2) . ?
C45 C46 1.40(2) . ?
C45 C50 1.56(3) . ?
C45 Rh3 2.139(18) . ?
C46 C51 1.58(3) . ?
C46 Rh3 2.090(19) . ?
C47 H47A 0.9600 . ?
C47 H47B 0.9600 . ?
C47 H47C 0.9600 . ?
C48 H48A 0.9600 . ?
C48 H48B 0.9600 . ?
C48 H48C 0.9600 . ?
C49 H49A 0.9600 . ?
C49 H49B 0.9600 . ?
C49 H49C 0.9600 . ?
C50 H50A 0.9600 . ?
C50 H50B 0.9600 . ?
C50 H50C 0.9600 . ?
C51 H51A 0.9600 . ?
C51 H51B 0.9600 . ?
C51 H51C 0.9600 . ?
C55 C56 1.3900 . ?
C55 C60 1.3900 . ?
C55 H55 0.9300 . ?
C56 C57 1.3900 . ?
C56 H56 0.9300 . ?
C57 C58 1.3900 . ?
C57 H57 0.9300 . ?
C58 C59 1.3900 . ?
C58 H58 0.9300 . ?
C59 C60 1.3900 . ?
C59 H59 0.9300 . ?
C60 H60 0.9300 . ?
C61 C62 1.3900 . ?
C61 C66 1.3900 . ?
C61 H61 0.9300 . ?
C62 C63 1.3900 . ?
C62 H62 0.9300 . ?
C63 C64 1.3900 . ?
C63 H63 0.9300 . ?
C64 C65 1.3900 . ?
C64 H64 0.9300 . ?
C65 C66 1.3900 . ?
C65 H65 0.9300 . ?
C66 H66 0.9300 . ?
C67 C68 1.3900 . ?
C67 C72 1.3900 . ?
C67 H67 0.9300 . ?
C68 C69 1.3900 . ?
C68 H68 0.9300 . ?
C69 C70 1.3900 . ?
C69 H69 0.9300 . ?
C70 C71 1.3900 . ?
C70 H70 0.9300 . ?
C71 C72 1.3900 . ?
C71 H71 0.9300 . ?
C72 H72 0.9300 . ?
N1 Rh1 2.124(14) . ?
N5 Rh3 2.110(13) . ?
N6 Rh2 2.114(14) . ?
O1 Rh1 2.127(12) . ?
O2 Rh1 2.143(12) . ?
O3 Rh2 2.147(11) . ?
O4 Rh2 2.129(12) . ?
O5 Rh3 2.139(12) . ?
O6 C3 1.22(2) 2_655 ?
O6 Rh3 2.136(12) . ?
S1 O8 1.4319 . ?
S1 O7 1.4366 . ?
S1 O9 1.4398 . ?
S1 C52 1.8236 . ?
C52 F2 1.3225 . ?
C52 F3 1.3301 . ?
C52 F1 1.3359 . ?
S2 O11 1.4318 . ?
S2 O10 1.4366 . ?
S2 O12 1.4398 . ?
S2 C53 1.8236 . ?
C53 F5 1.3225 . ?
C53 F6 1.3301 . ?
C53 F4 1.3359 . ?
S3 O14 1.4318 . ?
S3 O13 1.4366 . ?
S3 O15 1.4398 . ?
S3 C54 1.8237 . ?
C54 F8 1.3225 . ?
C54 F9 1.3301 . ?
C54 F7 1.3359 . ?

loop_
_geom_torsion_atom_site_label_1
_geom_torsion_atom_site_label_2
_geom_torsion_atom_site_label_3
_geom_torsion_atom_site_label_4
_geom_torsion
_geom_torsion_site_symmetry_1
_geom_torsion_site_symmetry_2
_geom_torsion_site_symmetry_3
_geom_torsion_site_symmetry_4
_geom_torsion_publ_flag
O1 C1 C2 O4 178.4(14) . . . . ?
O3 C1 C2 O4 -1(2) . . . . ?
O1 C1 C2 O2 -1(2) . . . . ?
O3 C1 C2 O2 179.2(14) . . . . ?
N1 C4 C5 C6 -5(3) . . . . ?
C4 C5 C6 C7 2(3) . . . . ?
C4 C5 C6 C9 -175.2(17) . . . . ?
C5 C6 C7 C8 2(3) . . . . ?
C9 C6 C7 C8 179.1(17) . . . . ?
C6 C7 C8 N1 -4(3) . . . . ?
C7 C6 C9 N2 172.3(16) . . . . ?
C5 C6 C9 N2 -10(2) . . . . ?
C7 C6 C9 N4 -11(2) . . . . ?
C5 C6 C9 N4 166.3(16) . . . . ?
N3 C11 C12 C15 -7(2) . . . . ?
N4 C11 C12 C15 178.9(16) . . . . ?
N3 C11 C12 C13 168.7(15) . . . . ?
N4 C11 C12 C13 -6(2) . . . . ?
C15 C12 C13 C14 -1(3) . . . . ?
C11 C12 C13 C14 -176.8(15) . . . . ?
C12 C13 C14 N5 0(3) . . . . ?
C13 C12 C15 C16 4(3) . . . . ?
C11 C12 C15 C16 179.9(16) . . . . ?
C12 C15 C16 N5 -6(3) . . . . ?
N6 C17 C18 C19 0(3) . . . . ?
C17 C18 C19 C10 -172.7(17) . . . 2_655 ?
C17 C18 C19 C20 2(3) . . . . ?
C18 C19 C20 C21 -1(2) . . . . ?
C10 C19 C20 C21 174.0(15) 2_655 . . . ?
C19 C20 C21 N6 -2(2) . . . . ?
C26 C22 C23 C24 -1(2) . . . . ?
C27 C22 C23 C24 180(2) . . . . ?
Rh1 C22 C23 C24 -60.8(14) . . . . ?
C26 C22 C23 C28 179(2) . . . . ?
C27 C22 C23 C28 -1(4) . . . . ?
Rh1 C22 C23 C28 118(2) . . . . ?
C26 C22 C23 Rh1 60.2(15) . . . . ?
C27 C22 C23 Rh1 -119(2) . . . . ?
C22 C23 C24 C25 0(2) . . . . ?
C28 C23 C24 C25 -179(2) . . . . ?
Rh1 C23 C24 C25 -61.6(14) . . . . ?
C22 C23 C24 C29 -178.9(19) . . . . ?
C28 C23 C24 C29 2(3) . . . . ?
Rh1 C23 C24 C29 119.1(19) . . . . ?
C22 C23 C24 Rh1 61.9(15) . . . . ?
C28 C23 C24 Rh1 -117(2) . . . . ?
C23 C24 C25 C26 0(2) . . . . ?
C29 C24 C25 C26 179(2) . . . . ?
Rh1 C24 C25 C26 -62.1(15) . . . . ?
C23 C24 C25 C30 -177(2) . . . . ?
C29 C24 C25 C30 2(3) . . . . ?
Rh1 C24 C25 C30 120(2) . . . . ?
C23 C24 C25 Rh1 62.1(13) . . . . ?
C29 C24 C25 Rh1 -119(2) . . . . ?
C24 C25 C26 C22 0(2) . . . . ?
C30 C25 C26 C22 177(2) . . . . ?
Rh1 C25 C26 C22 -61.4(15) . . . . ?
C24 C25 C26 C31 178(2) . . . . ?
C30 C25 C26 C31 -5(4) . . . . ?
Rh1 C25 C26 C31 117(2) . . . . ?
C24 C25 C26 Rh1 61.0(15) . . . . ?
C30 C25 C26 Rh1 -121(2) . . . . ?
C23 C22 C26 C25 1(2) . . . . ?
C27 C22 C26 C25 -180(2) . . . . ?
Rh1 C22 C26 C25 60.3(15) . . . . ?
C23 C22 C26 C31 -178(2) . . . . ?
C27 C22 C26 C31 2(4) . . . . ?
Rh1 C22 C26 C31 -118(2) . . . . ?
C23 C22 C26 Rh1 -59.8(15) . . . . ?
C27 C22 C26 Rh1 120(2) . . . . ?
C37 C32 C33 C34 -177.3(18) . . . . ?
C36 C32 C33 C34 1(2) . . . . ?
Rh2 C32 C33 C34 60.0(14) . . . . ?
C37 C32 C33 C38 1(3) . . . . ?
C36 C32 C33 C38 179.4(19) . . . . ?
Rh2 C32 C33 C38 -121(2) . . . . ?
C37 C32 C33 Rh2 123(2) . . . . ?
C36 C32 C33 Rh2 -59.4(13) . . . . ?
C32 C33 C34 C35 1(2) . . . . ?
C38 C33 C34 C35 -177.5(18) . . . . ?
Rh2 C33 C34 C35 61.6(13) . . . . ?
C32 C33 C34 C39 177.4(18) . . . . ?
C38 C33 C34 C39 -2(3) . . . . ?
Rh2 C33 C34 C39 -122.4(19) . . . . ?
C32 C33 C34 Rh2 -60.3(14) . . . . ?
C38 C33 C34 Rh2 120.8(19) . . . . ?
C39 C34 C35 C36 -178.7(19) . . . . ?
C33 C34 C35 C36 -3(2) . . . . ?
Rh2 C34 C35 C36 58.5(14) . . . . ?
C39 C34 C35 C40 3(3) . . . . ?
C33 C34 C35 C40 178.8(18) . . . . ?
Rh2 C34 C35 C40 -119.7(18) . . . . ?
C39 C34 C35 Rh2 123(2) . . . . ?
C33 C34 C35 Rh2 -61.5(13) . . . . ?
C34 C35 C36 C32 3(2) . . . . ?
C40 C35 C36 C32 -178.6(17) . . . . ?
Rh2 C35 C36 C32 61.9(12) . . . . ?
C34 C35 C36 C41 179(2) . . . . ?
C40 C35 C36 C41 -3(3) . . . . ?
Rh2 C35 C36 C41 -122(2) . . . . ?
C34 C35 C36 Rh2 -58.7(14) . . . . ?
C40 C35 C36 Rh2 119.5(19) . . . . ?
C33 C32 C36 C35 -2(2) . . . . ?
C37 C32 C36 C35 175.6(18) . . . . ?
Rh2 C32 C36 C35 -62.9(13) . . . . ?
C33 C32 C36 C41 -178(2) . . . . ?
C37 C32 C36 C41 0(3) . . . . ?
Rh2 C32 C36 C41 121(2) . . . . ?
C33 C32 C36 Rh2 60.6(13) . . . . ?
C37 C32 C36 Rh2 -122(2) . . . . ?
C46 C42 C43 C44 -2(2) . . . . ?
C47 C42 C43 C44 178.3(19) . . . . ?
Rh3 C42 C43 C44 -62.0(14) . . . . ?
C46 C42 C43 C48 179(2) . . . . ?
C47 C42 C43 C48 0(4) . . . . ?
Rh3 C42 C43 C48 119(3) . . . . ?
C46 C42 C43 Rh3 59.6(15) . . . . ?
C47 C42 C43 Rh3 -120(2) . . . . ?
C42 C43 C44 C45 2(2) . . . . ?
C48 C43 C44 C45 -179.5(19) . . . . ?
Rh3 C43 C44 C45 -61.1(15) . . . . ?
C42 C43 C44 C49 -179(2) . . . . ?
C48 C43 C44 C49 0(3) . . . . ?
Rh3 C43 C44 C49 118(2) . . . . ?
C42 C43 C44 Rh3 62.7(14) . . . . ?
C48 C43 C44 Rh3 -118.4(19) . . . . ?
C43 C44 C45 C46 0(2) . . . . ?
C49 C44 C45 C46 -179(2) . . . . ?
Rh3 C44 C45 C46 -60.0(13) . . . . ?
C43 C44 C45 C50 178(2) . . . . ?
C49 C44 C45 C50 -1(4) . . . . ?
Rh3 C44 C45 C50 118(2) . . . . ?
C43 C44 C45 Rh3 59.8(14) . . . . ?
C49 C44 C45 Rh3 -119(2) . . . . ?
C43 C42 C46 C45 2(2) . . . . ?
C47 C42 C46 C45 -178.3(19) . . . . ?
Rh3 C42 C46 C45 62.3(15) . . . . ?
C43 C42 C46 C51 178.0(19) . . . . ?
C47 C42 C46 C51 -3(3) . . . . ?
Rh3 C42 C46 C51 -122(2) . . . . ?
C43 C42 C46 Rh3 -60.0(15) . . . . ?
C47 C42 C46 Rh3 119(2) . . . . ?
C44 C45 C46 C42 -1(2) . . . . ?
C50 C45 C46 C42 -179.4(19) . . . . ?
Rh3 C45 C46 C42 -62.4(15) . . . . ?
C44 C45 C46 C51 -177.1(19) . . . . ?
C50 C45 C46 C51 5(3) . . . . ?
Rh3 C45 C46 C51 121.8(19) . . . . ?
C44 C45 C46 Rh3 61.1(14) . . . . ?
C50 C45 C46 Rh3 -117(2) . . . . ?
C60 C55 C56 C57 0.0 . . . . ?
C55 C56 C57 C58 0.0 . . . . ?
C56 C57 C58 C59 0.0 . . . . ?
C57 C58 C59 C60 0.0 . . . . ?
C58 C59 C60 C55 0.0 . . . . ?
C56 C55 C60 C59 0.0 . . . . ?
C66 C61 C62 C63 0.0 . . . . ?
C61 C62 C63 C64 0.0 . . . . ?
C62 C63 C64 C65 0.0 . . . . ?
C63 C64 C65 C66 0.0 . . . . ?
C64 C65 C66 C61 0.0 . . . . ?
C62 C61 C66 C65 0.0 . . . . ?
C72 C67 C68 C69 0.0 . . . . ?
C67 C68 C69 C70 0.0 . . . . ?
C68 C69 C70 C71 0.0 . . . . ?
C69 C70 C71 C72 0.0 . . . . ?
C70 C71 C72 C67 0.0 . . . . ?
C68 C67 C72 C71 0.0 . . . . ?
C5 C4 N1 C8 3(3) . . . . ?
C5 C4 N1 Rh1 179.7(15) . . . . ?
C7 C8 N1 C4 1(3) . . . . ?
C7 C8 N1 Rh1 -175.5(14) . . . . ?
N3 C10 N2 C9 7(2) . . . . ?
C19 C10 N2 C9 -175.2(14) 2_655 . . . ?
N4 C9 N2 C10 -3(2) . . . . ?
C6 C9 N2 C10 173.5(14) . . . . ?
N4 C11 N3 C10 -1(2) . . . . ?
C12 C11 N3 C10 -174.2(13) . . . . ?
N2 C10 N3 C11 -5(2) . . . . ?
C19 C10 N3 C11 176.6(14) 2_655 . . . ?
N3 C11 N4 C9 4(2) . . . . ?
C12 C11 N4 C9 177.8(13) . . . . ?
N2 C9 N4 C11 -2(2) . . . . ?
C6 C9 N4 C11 -178.8(13) . . . . ?
C13 C14 N5 C16 -2(3) . . . . ?
C13 C14 N5 Rh3 173.2(14) . . . . ?
C15 C16 N5 C14 5(3) . . . . ?
C15 C16 N5 Rh3 -170.0(14) . . . . ?
C18 C17 N6 C21 -2(3) . . . . ?
C18 C17 N6 Rh2 161.4(15) . . . . ?
C20 C21 N6 C17 4(2) . . . . ?
C20 C21 N6 Rh2 -159.5(13) . . . . ?
O3 C1 O1 Rh1 168.9(13) . . . . ?
C2 C1 O1 Rh1 -10.8(17) . . . . ?
O4 C2 O2 Rh1 -167.1(14) . . . . ?
C1 C2 O2 Rh1 12.4(17) . . . . ?
O1 C1 O3 Rh2 -172.5(13) . . . . ?
C2 C1 O3 Rh2 7.1(17) . . . . ?
O2 C2 O4 Rh2 174.0(14) . . . . ?
C1 C2 O4 Rh2 -5.5(18) . . . . ?
O6 C3 O5 Rh3 -169.3(13) 2_655 . . . ?
C3 C3 O5 Rh3 9.0(9) 2_655 . . . ?
C26 C25 Rh1 C24 120.5(17) . . . . ?
C30 C25 Rh1 C24 -120(2) . . . . ?
C26 C25 Rh1 C23 81.5(13) . . . . ?
C24 C25 Rh1 C23 -39.1(11) . . . . ?
C30 C25 Rh1 C23 -159(2) . . . . ?
C26 C25 Rh1 N1 -154.5(11) . . . . ?
C24 C25 Rh1 N1 85.0(11) . . . . ?
C30 C25 Rh1 N1 -35.2(19) . . . . ?
C26 C25 Rh1 O1 -64.7(13) . . . . ?
C24 C25 Rh1 O1 174.7(10) . . . . ?
C30 C25 Rh1 O1 54.5(19) . . . . ?
C24 C25 Rh1 C26 -120.5(17) . . . . ?
C30 C25 Rh1 C26 119(2) . . . . ?
C26 C25 Rh1 O2 87(3) . . . . ?
C24 C25 Rh1 O2 -33(3) . . . . ?
C30 C25 Rh1 O2 -153.5(17) . . . . ?
C26 C25 Rh1 C22 38.5(12) . . . . ?
C24 C25 Rh1 C22 -82.0(12) . . . . ?
C30 C25 Rh1 C22 158(2) . . . . ?
C23 C24 Rh1 C25 -115.7(16) . . . . ?
C29 C24 Rh1 C25 124(2) . . . . ?
C25 C24 Rh1 C23 115.7(16) . . . . ?
C29 C24 Rh1 C23 -120(2) . . . . ?
C25 C24 Rh1 N1 -102.6(11) . . . . ?
C23 C24 Rh1 N1 141.6(12) . . . . ?
C29 C24 Rh1 N1 21.4(16) . . . . ?
C25 C24 Rh1 O1 -12(2) . . . . ?
C23 C24 Rh1 O1 -127.3(15) . . . . ?
C29 C24 Rh1 O1 112.5(18) . . . . ?
C25 C24 Rh1 C26 35.6(11) . . . . ?
C23 C24 Rh1 C26 -80.1(13) . . . . ?
C29 C24 Rh1 C26 159.6(18) . . . . ?
C25 C24 Rh1 O2 168.6(9) . . . . ?
C23 C24 Rh1 O2 52.8(13) . . . . ?
C29 C24 Rh1 O2 -67.4(17) . . . . ?
C25 C24 Rh1 C22 78.7(12) . . . . ?
C23 C24 Rh1 C22 -37.0(11) . . . . ?
C29 C24 Rh1 C22 -157.2(18) . . . . ?
C22 C23 Rh1 C25 -79.8(12) . . . . ?
C24 C23 Rh1 C25 38.8(11) . . . . ?
C28 C23 Rh1 C25 159(2) . . . . ?
C22 C23 Rh1 C24 -118.6(16) . . . . ?
C28 C23 Rh1 C24 120(2) . . . . ?
C22 C23 Rh1 N1 -168.5(10) . . . . ?
C24 C23 Rh1 N1 -49.9(14) . . . . ?
C28 C23 Rh1 N1 70(2) . . . . ?
C22 C23 Rh1 O1 21.1(19) . . . . ?
C24 C23 Rh1 O1 139.7(12) . . . . ?
C28 C23 Rh1 O1 -100(2) . . . . ?
C22 C23 Rh1 C26 -37.7(12) . . . . ?
C24 C23 Rh1 C26 80.9(12) . . . . ?
C28 C23 Rh1 C26 -159(2) . . . . ?
C22 C23 Rh1 O2 101.9(11) . . . . ?
C24 C23 Rh1 O2 -139.5(11) . . . . ?
C28 C23 Rh1 O2 -19(2) . . . . ?
C24 C23 Rh1 C22 118.6(16) . . . . ?
C28 C23 Rh1 C22 -121(2) . . . . ?
C4 N1 Rh1 C25 -123.7(15) . . . . ?
C8 N1 Rh1 C25 53.1(16) . . . . ?
C4 N1 Rh1 C24 -84.5(15) . . . . ?
C8 N1 Rh1 C24 92.2(15) . . . . ?
C4 N1 Rh1 C23 -55.4(17) . . . . ?
C8 N1 Rh1 C23 121.4(15) . . . . ?
C4 N1 Rh1 O1 119.8(15) . . . . ?
C8 N1 Rh1 O1 -63.5(14) . . . . ?
C4 N1 Rh1 C26 -146.4(15) . . . . ?
C8 N1 Rh1 C26 30.4(19) . . . . ?
C4 N1 Rh1 O2 41.4(15) . . . . ?
C8 N1 Rh1 O2 -141.9(15) . . . . ?
C4 N1 Rh1 C22 -80(3) . . . . ?
C8 N1 Rh1 C22 96(3) . . . . ?
C1 O1 Rh1 C25 -175.0(11) . . . . ?
C1 O1 Rh1 C24 -166.9(15) . . . . ?
C1 O1 Rh1 C23 99.5(16) . . . . ?
C1 O1 Rh1 N1 -72.8(11) . . . . ?
C1 O1 Rh1 C26 150.9(12) . . . . ?
C1 O1 Rh1 O2 13.0(11) . . . . ?
C1 O1 Rh1 C22 113.5(12) . . . . ?
C22 C26 Rh1 C25 117.2(17) . . . . ?
C31 C26 Rh1 C25 -123(2) . . . . ?
C25 C26 Rh1 C24 -36.6(11) . . . . ?
C22 C26 Rh1 C24 80.6(12) . . . . ?
C31 C26 Rh1 C24 -160(2) . . . . ?
C25 C26 Rh1 C23 -79.9(13) . . . . ?
C22 C26 Rh1 C23 37.3(12) . . . . ?
C31 C26 Rh1 C23 157(2) . . . . ?
C25 C26 Rh1 N1 37.6(16) . . . . ?
C22 C26 Rh1 N1 154.8(11) . . . . ?
C31 C26 Rh1 N1 -86(2) . . . . ?
C25 C26 Rh1 O1 125.8(12) . . . . ?
C22 C26 Rh1 O1 -117.0(12) . . . . ?
C31 C26 Rh1 O1 2.7(19) . . . . ?
C25 C26 Rh1 O2 -154.0(12) . . . . ?
C22 C26 Rh1 O2 -36.9(17) . . . . ?
C31 C26 Rh1 O2 83(2) . . . . ?
C25 C26 Rh1 C22 -117.2(17) . . . . ?
C31 C26 Rh1 C22 120(2) . . . . ?
C2 O2 Rh1 C25 -169(2) . . . . ?
C2 O2 Rh1 C24 166.1(11) . . . . ?
C2 O2 Rh1 C23 -163.3(12) . . . . ?
C2 O2 Rh1 N1 70.6(11) . . . . ?
C2 O2 Rh1 O1 -13.8(11) . . . . ?
C2 O2 Rh1 C26 -101.4(14) . . . . ?
C2 O2 Rh1 C22 -124.3(12) . . . . ?
C23 C22 Rh1 C25 80.8(13) . . . . ?
C26 C22 Rh1 C25 -37.4(12) . . . . ?
C27 C22 Rh1 C25 -159(2) . . . . ?
C23 C22 Rh1 C24 37.6(11) . . . . ?
C26 C22 Rh1 C24 -80.6(12) . . . . ?
C27 C22 Rh1 C24 158(2) . . . . ?
C26 C22 Rh1 C23 -118.2(17) . . . . ?
C27 C22 Rh1 C23 120(2) . . . . ?
C23 C22 Rh1 N1 33(3) . . . . ?
C26 C22 Rh1 N1 -85(3) . . . . ?
C27 C22 Rh1 N1 153(2) . . . . ?
C23 C22 Rh1 O1 -168.7(10) . . . . ?
C26 C22 Rh1 O1 73.1(12) . . . . ?
C27 C22 Rh1 O1 -49(2) . . . . ?
C23 C22 Rh1 C26 118.2(17) . . . . ?
C27 C22 Rh1 C26 -122(2) . . . . ?
C23 C22 Rh1 O2 -86.1(12) . . . . ?
C26 C22 Rh1 O2 155.7(12) . . . . ?
C27 C22 Rh1 O2 34(2) . . . . ?
C17 N6 Rh2 O4 135.7(13) . . . . ?
C21 N6 Rh2 O4 -61.5(13) . . . . ?
C17 N6 Rh2 C36 -111(2) . . . . ?
C21 N6 Rh2 C36 52(2) . . . . ?
C17 N6 Rh2 O3 57.7(13) . . . . ?
C21 N6 Rh2 O3 -139.5(14) . . . . ?
C17 N6 Rh2 C32 -121.5(14) . . . . ?
C21 N6 Rh2 C32 41.3(16) . . . . ?
C17 N6 Rh2 C33 -91.3(14) . . . . ?
C21 N6 Rh2 C33 71.4(14) . . . . ?
C17 N6 Rh2 C35 -37.5(18) . . . . ?
C21 N6 Rh2 C35 125.3(14) . . . . ?
C17 N6 Rh2 C34 -52.2(14) . . . . ?
C21 N6 Rh2 C34 110.5(14) . . . . ?
C2 O4 Rh2 N6 -78.2(12) . . . . ?
C2 O4 Rh2 C36 121.8(12) . . . . ?
C2 O4 Rh2 O3 7.0(11) . . . . ?
C2 O4 Rh2 C32 163.5(12) . . . . ?
C2 O4 Rh2 C33 -171.1(12) . . . . ?
C2 O4 Rh2 C35 96.1(13) . . . . ?
C2 O4 Rh2 C34 137(3) . . . . ?
C35 C36 Rh2 N6 100.4(19) . . . . ?
C32 C36 Rh2 N6 -14(3) . . . . ?
C41 C36 Rh2 N6 -134.5(19) . . . . ?
C35 C36 Rh2 O4 -148.3(11) . . . . ?
C32 C36 Rh2 O4 97.0(12) . . . . ?
C41 C36 Rh2 O4 -23.1(19) . . . . ?
C35 C36 Rh2 O3 -67.0(13) . . . . ?
C32 C36 Rh2 O3 178.3(10) . . . . ?
C41 C36 Rh2 O3 58(2) . . . . ?
C35 C36 Rh2 C32 114.8(17) . . . . ?
C41 C36 Rh2 C32 -120(2) . . . . ?
C35 C36 Rh2 C33 79.0(13) . . . . ?
C32 C36 Rh2 C33 -35.8(11) . . . . ?
C41 C36 Rh2 C33 -156(2) . . . . ?
C32 C36 Rh2 C35 -114.8(17) . . . . ?
C41 C36 Rh2 C35 125(2) . . . . ?
C35 C36 Rh2 C34 35.5(11) . . . . ?
C32 C36 Rh2 C34 -79.3(12) . . . . ?
C41 C36 Rh2 C34 161(2) . . . . ?
C1 O3 Rh2 N6 81.8(11) . . . . ?
C1 O3 Rh2 O4 -7.6(10) . . . . ?
C1 O3 Rh2 C36 -102.8(12) . . . . ?
C1 O3 Rh2 C32 -99.9(19) . . . . ?
C1 O3 Rh2 C33 169.8(13) . . . . ?
C1 O3 Rh2 C35 -138.1(12) . . . . ?
C1 O3 Rh2 C34 -176.4(11) . . . . ?
C33 C32 Rh2 N6 54.7(13) . . . . ?
C37 C32 Rh2 N6 -66(2) . . . . ?
C36 C32 Rh2 N6 174.1(11) . . . . ?
C33 C32 Rh2 O4 149.3(11) . . . . ?
C37 C32 Rh2 O4 29(2) . . . . ?
C36 C32 Rh2 O4 -91.3(12) . . . . ?
C33 C32 Rh2 C36 -119.4(17) . . . . ?
C37 C32 Rh2 C36 120(3) . . . . ?
C33 C32 Rh2 O3 -123.3(17) . . . . ?
C37 C32 Rh2 O3 116(2) . . . . ?
C36 C32 Rh2 O3 -4(2) . . . . ?
C37 C32 Rh2 C33 -121(3) . . . . ?
C36 C32 Rh2 C33 119.4(17) . . . . ?
C33 C32 Rh2 C35 -80.8(13) . . . . ?
C37 C32 Rh2 C35 158(2) . . . . ?
C36 C32 Rh2 C35 38.5(12) . . . . ?
C33 C32 Rh2 C34 -37.4(12) . . . . ?
C37 C32 Rh2 C34 -158(2) . . . . ?
C36 C32 Rh2 C34 82.0(13) . . . . ?
C32 C33 Rh2 N6 -133.8(12) . . . . ?
C34 C33 Rh2 N6 106.1(11) . . . . ?
C38 C33 Rh2 N6 -11(2) . . . . ?
C32 C33 Rh2 O4 -43.0(15) . . . . ?
C34 C33 Rh2 O4 -163.0(10) . . . . ?
C38 C33 Rh2 O4 80(2) . . . . ?
C32 C33 Rh2 C36 38.5(12) . . . . ?
C34 C33 Rh2 C36 -81.5(12) . . . . ?
C38 C33 Rh2 C36 162(2) . . . . ?
C32 C33 Rh2 O3 140.5(13) . . . . ?
C34 C33 Rh2 O3 20.5(18) . . . . ?
C38 C33 Rh2 O3 -96(2) . . . . ?
C34 C33 Rh2 C32 -120.0(17) . . . . ?
C38 C33 Rh2 C32 123(3) . . . . ?
C32 C33 Rh2 C35 80.8(13) . . . . ?
C34 C33 Rh2 C35 -39.2(11) . . . . ?
C38 C33 Rh2 C35 -156(2) . . . . ?
C32 C33 Rh2 C34 120.0(17) . . . . ?
C38 C33 Rh2 C34 -117(2) . . . . ?
C36 C35 Rh2 N6 -145.7(11) . . . . ?
C34 C35 Rh2 N6 -23.0(15) . . . . ?
C40 C35 Rh2 N6 94(2) . . . . ?
C36 C35 Rh2 O4 43.4(14) . . . . ?
C34 C35 Rh2 O4 166.0(9) . . . . ?
C40 C35 Rh2 O4 -77.5(19) . . . . ?
C34 C35 Rh2 C36 122.6(16) . . . . ?
C40 C35 Rh2 C36 -121(2) . . . . ?
C36 C35 Rh2 O3 123.6(11) . . . . ?
C34 C35 Rh2 O3 -113.8(11) . . . . ?
C40 C35 Rh2 O3 2.8(19) . . . . ?
C36 C35 Rh2 C32 -41.0(11) . . . . ?
C34 C35 Rh2 C32 81.7(12) . . . . ?
C40 C35 Rh2 C32 -162(2) . . . . ?
C36 C35 Rh2 C33 -83.0(12) . . . . ?
C34 C35 Rh2 C33 39.7(11) . . . . ?
C40 C35 Rh2 C33 156(2) . . . . ?
C36 C35 Rh2 C34 -122.6(16) . . . . ?
C40 C35 Rh2 C34 117(2) . . . . ?
C35 C34 Rh2 N6 165.1(10) . . . . ?
C39 C34 Rh2 N6 39.6(19) . . . . ?
C33 C34 Rh2 N6 -79.6(12) . . . . ?
C35 C34 Rh2 O4 -51(3) . . . . ?
C39 C34 Rh2 O4 -176(2) . . . . ?
C33 C34 Rh2 O4 65(3) . . . . ?
C35 C34 Rh2 C36 -34.7(10) . . . . ?
C39 C34 Rh2 C36 -160(2) . . . . ?
C33 C34 Rh2 C36 80.5(12) . . . . ?
C35 C34 Rh2 O3 75.8(11) . . . . ?
C39 C34 Rh2 O3 -49.8(19) . . . . ?
C33 C34 Rh2 O3 -168.9(10) . . . . ?
C35 C34 Rh2 C32 -79.6(12) . . . . ?
C39 C34 Rh2 C32 155(2) . . . . ?
C33 C34 Rh2 C32 35.7(11) . . . . ?
C35 C34 Rh2 C33 -115.3(16) . . . . ?
C39 C34 Rh2 C33 119(2) . . . . ?
C39 C34 Rh2 C35 -126(2) . . . . ?
C33 C34 Rh2 C35 115.3(16) . . . . ?
C42 C46 Rh3 N5 -69.1(13) . . . . ?
C45 C46 Rh3 N5 170.4(13) . . . . ?
C51 C46 Rh3 N5 53.1(19) . . . . ?
C42 C46 Rh3 C43 36.0(13) . . . . ?
C45 C46 Rh3 C43 -84.5(15) . . . . ?
C51 C46 Rh3 C43 158(2) . . . . ?
C45 C46 Rh3 C42 -120.5(19) . . . . ?
C51 C46 Rh3 C42 122(2) . . . . ?
C42 C46 Rh3 C44 81.9(14) . . . . ?
C45 C46 Rh3 C44 -38.6(14) . . . . ?
C51 C46 Rh3 C44 -156(2) . . . . ?
C42 C46 Rh3 O6 94(2) . . . . ?
C45 C46 Rh3 O6 -26(3) . . . . ?
C51 C46 Rh3 O6 -143.3(19) . . . . ?
C42 C46 Rh3 O5 -158.0(11) . . . . ?
C45 C46 Rh3 O5 81.5(14) . . . . ?
C51 C46 Rh3 O5 -35.7(19) . . . . ?
C42 C46 Rh3 C45 120.5(19) . . . . ?
C51 C46 Rh3 C45 -117(2) . . . . ?
C14 N5 Rh3 C46 -45.2(16) . . . . ?
C16 N5 Rh3 C46 129.4(14) . . . . ?
C14 N5 Rh3 C43 -114.0(15) . . . . ?
C16 N5 Rh3 C43 60.6(15) . . . . ?
C14 N5 Rh3 C42 -79.7(15) . . . . ?
C16 N5 Rh3 C42 95.0(14) . . . . ?
C14 N5 Rh3 C44 -118.4(19) . . . . ?
C16 N5 Rh3 C44 56(2) . . . . ?
C14 N5 Rh3 O6 139.8(14) . . . . ?
C16 N5 Rh3 O6 -45.6(13) . . . . ?
C14 N5 Rh3 O5 60.7(14) . . . . ?
C16 N5 Rh3 O5 -124.6(14) . . . . ?
C14 N5 Rh3 C45 -34(2) . . . . ?
C16 N5 Rh3 C45 140.8(17) . . . . ?
C42 C43 Rh3 C46 -35.5(11) . . . . ?
C44 C43 Rh3 C46 80.5(13) . . . . ?
C48 C43 Rh3 C46 -167(3) . . . . ?
C42 C43 Rh3 N5 67.0(13) . . . . ?
C44 C43 Rh3 N5 -176.9(12) . . . . ?
C48 C43 Rh3 N5 -64(3) . . . . ?
C44 C43 Rh3 C42 116.1(18) . . . . ?
C48 C43 Rh3 C42 -131(3) . . . . ?
C42 C43 Rh3 C44 -116.1(18) . . . . ?
C48 C43 Rh3 C44 113(3) . . . . ?
C42 C43 Rh3 O6 160.2(11) . . . . ?
C44 C43 Rh3 O6 -83.7(13) . . . . ?
C48 C43 Rh3 O6 29(3) . . . . ?
C42 C43 Rh3 O5 -93(3) . . . . ?
C44 C43 Rh3 O5 23(4) . . . . ?
C48 C43 Rh3 O5 135(3) . . . . ?
C42 C43 Rh3 C45 -78.4(13) . . . . ?
C44 C43 Rh3 C45 37.7(12) . . . . ?
C48 C43 Rh3 C45 150(3) . . . . ?
C43 C42 Rh3 C46 120.4(18) . . . . ?
C47 C42 Rh3 C46 -119(2) . . . . ?
C46 C42 Rh3 N5 118.5(12) . . . . ?
C43 C42 Rh3 N5 -121.1(13) . . . . ?
C47 C42 Rh3 N5 -0.8(19) . . . . ?
C46 C42 Rh3 C43 -120.4(18) . . . . ?
C47 C42 Rh3 C43 120(2) . . . . ?
C46 C42 Rh3 C44 -79.9(13) . . . . ?
C43 C42 Rh3 C44 40.5(13) . . . . ?
C47 C42 Rh3 C44 161(2) . . . . ?
C46 C42 Rh3 O6 -151.2(10) . . . . ?
C43 C42 Rh3 O6 -30.8(17) . . . . ?
C47 C42 Rh3 O6 89(2) . . . . ?
C46 C42 Rh3 O5 34.3(16) . . . . ?
C43 C42 Rh3 O5 154.7(12) . . . . ?
C47 C42 Rh3 O5 -85(2) . . . . ?
C46 C42 Rh3 C45 -36.7(12) . . . . ?
C43 C42 Rh3 C45 83.7(14) . . . . ?
C47 C42 Rh3 C45 -156(2) . . . . ?
C45 C44 Rh3 C46 38.5(12) . . . . ?
C43 C44 Rh3 C46 -78.5(14) . . . . ?
C49 C44 Rh3 C46 162(3) . . . . ?
C45 C44 Rh3 N5 123.2(17) . . . . ?
C43 C44 Rh3 N5 6(2) . . . . ?
C49 C44 Rh3 N5 -114(3) . . . . ?
C45 C44 Rh3 C43 117.0(19) . . . . ?
C49 C44 Rh3 C43 -120(3) . . . . ?
C45 C44 Rh3 C42 79.7(13) . . . . ?
C43 C44 Rh3 C42 -37.2(12) . . . . ?
C49 C44 Rh3 C42 -157(3) . . . . ?
C45 C44 Rh3 O6 -137.6(12) . . . . ?
C43 C44 Rh3 O6 105.4(13) . . . . ?
C49 C44 Rh3 O6 -14(3) . . . . ?
C45 C44 Rh3 O5 -55.8(15) . . . . ?
C43 C44 Rh3 O5 -172.7(12) . . . . ?
C49 C44 Rh3 O5 67(3) . . . . ?
C43 C44 Rh3 C45 -117.0(19) . . . . ?
C49 C44 Rh3 C45 123(3) . . . . ?
C3 O6 Rh3 C46 117(2) 2_655 . . . ?
C3 O6 Rh3 N5 -78.0(12) 2_655 . . . ?
C3 O6 Rh3 C43 170.1(13) 2_655 . . . ?
C3 O6 Rh3 C42 -170.9(12) 2_655 . . . ?
C3 O6 Rh3 C44 128.8(13) 2_655 . . . ?
C3 O6 Rh3 O5 5.5(11) 2_655 . . . ?
C3 O6 Rh3 C45 97.8(14) 2_655 . . . ?
C3 O5 Rh3 C46 -170.8(11) . . . . ?
C3 O5 Rh3 N5 80.1(11) . . . . ?
C3 O5 Rh3 C43 -118(3) . . . . ?
C3 O5 Rh3 C42 168.3(12) . . . . ?
C3 O5 Rh3 C44 -100.4(12) . . . . ?
C3 O5 Rh3 O6 -8.2(10) . . . . ?
C3 O5 Rh3 C45 -132.1(12) . . . . ?
C44 C45 Rh3 C46 -116.3(19) . . . . ?
C50 C45 Rh3 C46 119(3) . . . . ?
C46 C45 Rh3 N5 -17(2) . . . . ?
C44 C45 Rh3 N5 -133.6(16) . . . . ?
C50 C45 Rh3 N5 101(2) . . . . ?
C46 C45 Rh3 C43 76.7(14) . . . . ?
C44 C45 Rh3 C43 -39.7(14) . . . . ?
C50 C45 Rh3 C43 -165(2) . . . . ?
C46 C45 Rh3 C42 35.2(12) . . . . ?
C44 C45 Rh3 C42 -81.2(15) . . . . ?
C50 C45 Rh3 C42 154(2) . . . . ?
C46 C45 Rh3 C44 116.3(19) . . . . ?
C50 C45 Rh3 C44 -125(3) . . . . ?
C46 C45 Rh3 O6 170.6(11) . . . . ?
C44 C45 Rh3 O6 54.2(16) . . . . ?
C50 C45 Rh3 O6 -71(2) . . . . ?
C46 C45 Rh3 O5 -107.4(13) . . . . ?
C44 C45 Rh3 O5 136.3(13) . . . . ?
C50 C45 Rh3 O5 11(2) . . . . ?
O8 S1 C52 F2 -59.5 . . . . ?
O7 S1 C52 F2 179.9 . . . . ?
O9 S1 C52 F2 61.0 . . . . ?
O8 S1 C52 F3 179.9 . . . . ?
O7 S1 C52 F3 59.3 . . . . ?
O9 S1 C52 F3 -59.6 . . . . ?
O8 S1 C52 F1 60.4 . . . . ?
O7 S1 C52 F1 -60.2 . . . . ?
O9 S1 C52 F1 -179.1 . . . . ?
O11 S2 C53 F5 -59.5 . . . . ?
O10 S2 C53 F5 179.9 . . . . ?
O12 S2 C53 F5 61.0 . . . . ?
O11 S2 C53 F6 179.9 . . . . ?
O10 S2 C53 F6 59.3 . . . . ?
O12 S2 C53 F6 -59.6 . . . . ?
O11 S2 C53 F4 60.4 . . . . ?
O10 S2 C53 F4 -60.2 . . . . ?
O12 S2 C53 F4 -179.1 . . . . ?
O14 S3 C54 F8 -59.5 . . . . ?
O13 S3 C54 F8 179.9 . . . . ?
O15 S3 C54 F8 61.0 . . . . ?
O14 S3 C54 F9 179.9 . . . . ?
O13 S3 C54 F9 59.3 . . . . ?
O15 S3 C54 F9 -59.6 . . . . ?
O14 S3 C54 F7 60.4 . . . . ?
O13 S3 C54 F7 -60.2 . . . . ?
O15 S3 C54 F7 -179.1 . . . . ?
